data_4119514
loop_
_publ_author_name
'Nagendar Pendem'
'C\'eline Douat'
'Paul Claudon'
'Michel Laguerre'
'Sabine Castano'
'Bernard Desbat'
'Dominique Cavagnat'
'Eric Ennifar'
'Brice Kauffmann'
'Gilles Guichard'

_publ_section_title
;
 Helix-Forming Propensity of Aliphatic Urea Oligomers Incorporating
 Noncanonical Residue Substitution Patterns
;
_journal_name_full 'Journal of the American Chemical Society'
_journal_page_first 4884
_journal_page_last 4892
_journal_paper_doi 10.1021/ja401151v
_journal_volume 135
_journal_year 2013
_chemical_formula_sum 'C54.5 H63.75 F3 N12 O8.5'
_chemical_formula_weight 1079.93
_chemical_name_systematic
; 
 ? 
;
_space_group_IT_number 4
_symmetry_cell_setting monoclinic
_symmetry_space_group_name_Hall 'P 2yb'
_symmetry_space_group_name_H-M 'P 1 21 1'
_atom_sites_solution_hydrogens geom
_atom_sites_solution_primary direct
_atom_sites_solution_secondary difmap
_audit_creation_method SHELXL-97
_cell_angle_alpha 90.00
_cell_angle_beta 117.49(3)
_cell_angle_gamma 90.00
_cell_formula_units_Z 8
_cell_length_a 22.104(4)
_cell_length_b 25.028(5)
_cell_length_c 23.517(5)
_cell_measurement_temperature 213(2)
_cell_volume 11541(5)
_computing_structure_refinement 'SHELXL-97 (Sheldrick, 1997)'
_computing_structure_solution 'SUPERFLIP (Palatinus, 2007)'
_diffrn_ambient_temperature 213(2)
_diffrn_measured_fraction_theta_full 0.964
_diffrn_measured_fraction_theta_max 0.964
_diffrn_measurement_method 'omega scan'
_diffrn_radiation_monochromator 'Osmic mirrors'
_diffrn_radiation_source 'rotating anode'
_diffrn_radiation_type CuK\a
_diffrn_radiation_wavelength 1.54178
_diffrn_reflns_av_R_equivalents 0.0744
_diffrn_reflns_av_sigmaI/netI 0.0895
_diffrn_reflns_limit_h_max 22
_diffrn_reflns_limit_h_min -27
_diffrn_reflns_limit_k_max 28
_diffrn_reflns_limit_k_min -30
_diffrn_reflns_limit_l_max 29
_diffrn_reflns_limit_l_min -27
_diffrn_reflns_number 136732
_diffrn_reflns_theta_full 72.68
_diffrn_reflns_theta_max 72.68
_diffrn_reflns_theta_min 2.12
_exptl_absorpt_coefficient_mu 0.769
_exptl_absorpt_correction_T_max 1
_exptl_absorpt_correction_T_min 0.911
_exptl_absorpt_correction_type empirical
_exptl_crystal_colour colorless
_exptl_crystal_density_diffrn 1.243
_exptl_crystal_description needle
_exptl_crystal_F_000 4558
_exptl_crystal_size_max 0.1
_exptl_crystal_size_mid 0.01
_exptl_crystal_size_min 0.01
_refine_diff_density_max 0.724
_refine_diff_density_min -0.533
_refine_diff_density_rms 0.137
_refine_ls_abs_structure_details 'Flack H D (1983), Acta Cryst. A39, 876-881'
_refine_ls_abs_structure_Flack 0.00(17)
_refine_ls_extinction_coef 0.00129(9)
_refine_ls_extinction_expression Fc^*^=kFc[1+0.001xFc^2^\l^3^/sin(2\q)]^-1/4^
_refine_ls_extinction_method SHELXL
_refine_ls_goodness_of_fit_ref 1.016
_refine_ls_hydrogen_treatment mixed
_refine_ls_matrix_type full
_refine_ls_number_parameters 2801
_refine_ls_number_reflns 41515
_refine_ls_number_restraints 4
_refine_ls_restrained_S_all 1.016
_refine_ls_R_factor_all 0.1433
_refine_ls_R_factor_gt 0.1005
_refine_ls_shift/su_max 0.090
_refine_ls_shift/su_mean 0.066
_refine_ls_structure_factor_coef Fsqd
_refine_ls_weighting_details 'calc w=1/[\s^2^(Fo^2^)+(0.2000P)^2^+0.0000P] where P=(Fo^2^+2Fc^2^)/3'
_refine_ls_weighting_scheme calc
_refine_ls_wR_factor_gt 0.2672
_refine_ls_wR_factor_ref 0.3210
_reflns_number_gt 26686
_reflns_number_total 41515
_reflns_threshold_expression >2sigma(I)
_cod_data_source_file ja401151v_si_003.cif
_cod_data_source_block shelxl
_cod_original_cell_volume 11541(4)
_cod_original_formula_sum 'C54.50 H63.75 F3 N12 O8.50'
_cod_database_code 4119514

loop_
_symmetry_equiv_pos_as_xyz
'x, y, z'
'-x, y+1/2, -z'

loop_
_atom_site_label
_atom_site_type_symbol
_atom_site_fract_x
_atom_site_fract_y
_atom_site_fract_z
_atom_site_U_iso_or_equiv
_atom_site_adp_type
_atom_site_occupancy
_atom_site_symmetry_multiplicity
_atom_site_calc_flag
_atom_site_refinement_flags
O1 O 0.4026(2) 0.51617(17) 0.00459(19) 0.0550(10) Uani 1 1 d .
O2 O 0.1142(2) 0.86175(17) 0.5914(2) 0.0592(11) Uani 1 1 d .
O3 O 0.3976(2) 0.75679(18) 0.5471(2) 0.0587(11) Uani 1 1 d .
O4 O 0.4311(3) 0.68208(18) -0.0675(2) 0.0611(11) Uani 1 1 d .
O5 O 0.4446(3) 0.90769(18) 0.4630(2) 0.0619(12) Uani 1 1 d .
O6 O 0.9663(2) 0.59772(18) 0.9209(2) 0.0590(11) Uani 1 1 d .
O7 O 0.5511(2) 0.58483(17) 0.1000(2) 0.0577(11) Uani 1 1 d .
O8 O 0.5858(3) 0.80681(18) 0.5619(2) 0.0648(12) Uani 1 1 d .
O9 O 0.0932(3) 0.45862(18) 0.6172(2) 0.0640(12) Uani 1 1 d .
O10 O 0.4686(3) 0.76081(18) 0.0720(2) 0.0597(11) Uani 1 1 d .
O11 O 0.8999(3) 0.42429(19) 0.9240(2) 0.0641(12) Uani 1 1 d .
O12 O 0.0559(3) 0.70354(17) 0.4847(2) 0.0645(12) Uani 1 1 d .
O13 O -0.0778(3) 0.78833(18) 0.4687(2) 0.0634(12) Uani 1 1 d .
O14 O 0.3900(3) 0.92463(19) -0.0349(2) 0.0687(13) Uani 1 1 d .
O15 O 0.4760(2) 0.55333(19) 0.6163(2) 0.0621(11) Uani 1 1 d .
O16 O -0.0220(3) 0.53366(19) 0.4481(2) 0.0657(12) Uani 1 1 d .
O17 O 0.9146(3) 0.66925(18) 1.0254(2) 0.0611(12) Uani 1 1 d .
O18 O 0.4597(3) 0.65482(19) 0.4815(2) 0.0627(12) Uani 1 1 d .
O19 O 0.5565(3) 0.83614(19) -0.0384(2) 0.0637(12) Uani 1 1 d .
O20 O 0.5774(3) 0.98717(18) 0.6076(2) 0.0643(12) Uani 1 1 d .
O21 O -0.0469(3) 0.61681(18) 0.5640(2) 0.0645(12) Uani 1 1 d .
O22 O 1.0793(3) 0.34611(17) 1.0232(2) 0.0655(13) Uani 1 1 d .
N506 N 1.0758(3) 0.4375(2) 1.0201(3) 0.0571(13) Uani 1 1 d .
H506 H 1.0756 0.4660 1.0405 0.068 Uiso 1 1 calc R
N300 N 0.0997(3) 0.7711(2) 0.5941(3) 0.0630(15) Uani 1 1 d .
H300 H 0.1131 0.7407 0.5869 0.076 Uiso 1 1 calc R
O508 O 0.9122(3) 0.25469(19) 1.0065(2) 0.0671(12) Uani 1 1 d .
N3 N 1.0485(3) 0.3934(2) 1.0892(2) 0.0573(13) Uani 1 1 d .
H3 H 1.0475 0.4246 1.1041 0.069 Uiso 1 1 calc R
N4 N 0.5690(3) 0.4941(2) 0.1077(2) 0.0582(13) Uani 1 1 d .
H4 H 0.5877 0.4684 0.0972 0.070 Uiso 1 1 calc R
N5 N -0.0426(3) 0.5259(2) 0.5710(2) 0.0584(14) Uani 1 1 d .
H5 H -0.0173 0.4982 0.5866 0.070 Uiso 1 1 calc R
N6 N 0.8752(3) 0.7359(2) 0.9519(2) 0.0564(13) Uani 1 1 d .
H6 H 0.8684 0.7698 0.9459 0.068 Uiso 1 1 calc R
N8 N 0.5479(3) 0.7474(2) -0.0192(2) 0.0563(13) Uani 1 1 d .
H8 H 0.5232 0.7191 -0.0322 0.068 Uiso 1 1 calc R
N9 N 0.9699(3) 0.4843(2) 0.9088(3) 0.0575(13) Uani 1 1 d .
H9 H 0.9773 0.5174 0.9043 0.069 Uiso 1 1 calc R
N11 N 0.4360(3) 0.8426(2) 0.5595(2) 0.0572(13) Uani 1 1 d .
H11 H 0.4370 0.8716 0.5402 0.069 Uiso 1 1 calc R
O809 O 0.2938(3) 0.6862(2) 0.5061(2) 0.0713(13) Uani 1 1 d .
N13 N 0.0937(3) 0.3675(2) 0.6261(2) 0.0569(13) Uani 1 1 d .
H13 H 0.0799 0.3387 0.6038 0.068 Uiso 1 1 calc R
N14 N 0.1050(3) 0.8112(2) 0.5072(3) 0.0612(14) Uani 1 1 d .
H14 H 0.1063 0.7798 0.4929 0.073 Uiso 1 1 calc R
N15 N 0.9181(3) 0.3457(2) 1.0149(3) 0.0661(15) Uani 1 1 d .
H15 H 0.9065 0.3756 0.9947 0.079 Uiso 1 1 calc R
N16 N 0.4542(3) 0.6720(2) 0.0857(2) 0.0540(12) Uani 1 1 d .
H16 H 0.4744 0.6424 0.1024 0.065 Uiso 1 1 calc R
N17 N 1.0619(3) 0.6417(2) 0.9935(3) 0.0585(13) Uani 1 1 d .
H17 H 1.0825 0.6720 1.0036 0.070 Uiso 1 1 calc R
N18 N -0.0392(3) 0.7410(2) 0.5621(2) 0.0542(12) Uani 1 1 d .
H18 H -0.0396 0.7105 0.5788 0.065 Uiso 1 1 calc R
N19 N 0.9719(3) 0.6881(2) 0.9188(2) 0.0537(12) Uani 1 1 d .
H19 H 0.9984 0.7154 0.9322 0.064 Uiso 1 1 calc R
O500 O 1.0172(3) 0.50335(19) 1.0781(3) 0.0764(15) Uani 1 1 d .
N21 N 0.5563(3) 0.7015(2) 0.0950(2) 0.0526(12) Uani 1 1 d .
H21 H 0.5681 0.6684 0.1006 0.063 Uiso 1 1 calc R
N22 N -0.0273(3) 0.4464(2) 0.4188(3) 0.0593(14) Uani 1 1 d .
H22 H -0.0523 0.4188 0.4018 0.071 Uiso 1 1 calc R
N23 N 0.4395(3) 0.4469(2) 0.0748(2) 0.0554(13) Uani 1 1 d .
H23 H 0.4393 0.4128 0.0794 0.066 Uiso 1 1 calc R
N24 N 0.0867(3) 0.4061(2) 0.5353(2) 0.0563(13) Uani 1 1 d .
H24 H 0.0796 0.3744 0.5194 0.068 Uiso 1 1 calc R
N25 N 0.0772(3) 0.6146(2) 0.5064(3) 0.0614(14) Uani 1 1 d .
H25 H 0.0720 0.5832 0.4899 0.074 Uiso 1 1 calc R
N27 N 0.3768(3) 0.8079(2) 0.4582(2) 0.0585(13) Uani 1 1 d .
H27 H 0.3685 0.8403 0.4443 0.070 Uiso 1 1 calc R
N28 N -0.0195(3) 0.6423(2) 0.4187(3) 0.0628(14) Uani 1 1 d .
H28 H -0.0274 0.6089 0.4093 0.075 Uiso 1 1 calc R
N29 N 0.5694(3) 0.5406(2) 0.0237(2) 0.0574(13) Uani 1 1 d .
H29 H 0.5755 0.5096 0.0112 0.069 Uiso 1 1 calc R
N30 N -0.1106(3) 0.4806(2) 0.4400(3) 0.0578(13) Uani 1 1 d .
H30 H -0.1300 0.4499 0.4292 0.069 Uiso 1 1 calc R
N32 N 0.9362(3) 0.7566(2) 1.0584(2) 0.0611(14) Uani 1 1 d .
H32 H 0.9313 0.7888 1.0442 0.073 Uiso 1 1 calc R
N33 N 0.6078(3) 0.8944(2) 0.5521(3) 0.0647(15) Uani 1 1 d .
H33 H 0.6130 0.9263 0.5673 0.078 Uiso 1 1 calc R
N34 N 1.0251(3) 0.5943(2) 1.0839(3) 0.0618(15) Uani 1 1 d .
H34 H 1.0059 0.6239 1.0852 0.074 Uiso 1 1 calc R
N35 N 0.4426(3) 0.5915(2) -0.0630(3) 0.0655(15) Uani 1 1 d .
H35 H 0.4245 0.5619 -0.0600 0.079 Uiso 1 1 calc R
N36 N 0.5445(3) 0.7004(2) 0.5648(3) 0.0575(13) Uani 1 1 d .
N37 N 0.3931(3) 0.4296(2) -0.0317(3) 0.0621(15) Uani 1 1 d .
H37 H 0.3952 0.3967 -0.0203 0.074 Uiso 1 1 calc R
N38 N -0.0989(3) 0.6990(2) 0.4670(2) 0.0624(15) Uani 1 1 d .
H38 H -0.1012 0.6727 0.4894 0.075 Uiso 1 1 calc R
N40 N 0.3641(3) 0.6316(2) -0.0381(3) 0.0660(15) Uani 1 1 d .
H40 H 0.3442 0.6011 -0.0435 0.079 Uiso 1 1 calc R
N41 N 0.0562(3) 0.5745(2) 0.6107(3) 0.0646(15) Uani 1 1 d .
H41 H 0.0764 0.5446 0.6259 0.078 Uiso 1 1 calc R
C505 C 1.0693(4) 0.3896(3) 1.0431(3) 0.0548(15) Uani 1 1 d .
C504 C 0.9084(4) 0.7167(2) 1.0125(3) 0.0516(14) Uani 1 1 d .
C500 C 0.1046(4) 0.8170(2) 0.5637(3) 0.0556(15) Uani 1 1 d .
C501 C 0.0898(4) 0.4145(3) 0.5930(3) 0.0551(15) Uani 1 1 d .
N46 N 0.5770(3) 0.8691(2) 0.6287(3) 0.0631(14) Uani 1 1 d .
H46 H 0.5878 0.9008 0.6443 0.076 Uiso 1 1 calc R
C503 C 0.4107(3) 0.4675(3) 0.0155(3) 0.0518(14) Uani 1 1 d .
N48 N 0.4634(3) 0.6442(2) 0.6182(3) 0.0612(14) Uani 1 1 d .
N103 N 0.4488(3) 0.9961(2) 0.4426(3) 0.0667(15) Uani 1 1 d .
H103 H 0.4615 1.0195 0.4235 0.080 Uiso 1 1 calc R
N202 N 0.4619(3) 0.7878(2) -0.1037(3) 0.0577(13) Uani 1 1 d .
H202 H 0.4486 0.7568 -0.1204 0.069 Uiso 1 1 calc R
N200 N 0.4395(4) 0.8763(2) 0.0564(3) 0.0704(17) Uani 1 1 d .
H200 H 0.4539 0.8454 0.0734 0.084 Uiso 1 1 calc R
N102 N 0.5169(3) 0.9372(2) 0.4245(3) 0.0605(14) Uani 1 1 d .
H102 H 0.5257 0.9634 0.4059 0.073 Uiso 1 1 calc R
C5 C 0.5687(3) 1.0337(3) 0.5849(3) 0.0540(15) Uani 1 1 d .
N105 N 0.6215(3) 1.0656(2) 0.5908(3) 0.0621(14) Uani 1 1 d .
H105 H 0.6103 1.0963 0.5725 0.075 Uiso 1 1 calc R
N101 N 0.4847(3) 0.7409(2) 0.4679(2) 0.0593(13) Uani 1 1 d .
C8 C 0.9968(4) 0.6406(2) 0.9433(3) 0.0520(14) Uani 1 1 d .
C9 C 0.8508(4) 0.7005(3) 0.8968(3) 0.0554(15) Uani 1 1 d .
H9A H 0.8425 0.6649 0.9092 0.066 Uiso 1 1 calc R
N100 N 0.3700(3) 0.5905(2) 0.5605(3) 0.0655(15) Uani 1 1 d .
N509 N 0.8831(3) 0.5142(2) 0.9272(3) 0.0668(15) Uani 1 1 d .
H509 H 0.8887 0.5450 0.9142 0.080 Uiso 1 1 calc R
C14 C 0.4922(4) 0.7141(3) 0.0826(3) 0.0586(16) Uani 1 1 d .
C15 C 0.5900(3) 0.8544(3) 0.5801(3) 0.0570(15) Uani 1 1 d .
C16 C 0.5608(3) 0.5431(2) 0.0780(3) 0.0531(14) Uani 1 1 d .
C17 C -0.0128(4) 0.5764(3) 0.5804(3) 0.0603(17) Uani 1 1 d .
N507 N 0.8892(3) 0.3052(2) 0.9179(3) 0.0691(16) Uani 1 1 d .
H507 H 0.8917 0.3362 0.9032 0.083 Uiso 1 1 calc R
C19 C 0.4041(3) 0.7991(2) 0.5227(3) 0.0492(14) Uani 1 1 d .
C20 C 0.1180(4) 0.3627(3) 0.6924(3) 0.0593(17) Uani 1 1 d .
C21 C 0.2912(4) 0.7414(3) 0.2961(3) 0.0583(16) Uani 1 1 d .
N104 N 0.5076(3) 1.0566(2) 0.5555(3) 0.0629(14) Uani 1 1 d .
H104 H 0.5054 1.0893 0.5434 0.076 Uiso 1 1 calc R
C23 C 0.0377(4) 0.6563(3) 0.4697(3) 0.0606(17) Uani 1 1 d .
N500 N 0.9206(4) 0.5539(2) 1.0535(3) 0.0689(17) Uani 1 1 d .
C25 C 0.4057(4) 0.8808(3) -0.0072(3) 0.0585(16) Uani 1 1 d .
C26 C -0.0532(4) 0.4894(3) 0.4367(3) 0.0588(17) Uani 1 1 d .
C27 C 0.4703(4) 0.4798(3) 0.1305(3) 0.0574(16) Uani 1 1 d .
H27A H 0.4499 0.5155 0.1194 0.069 Uiso 1 1 calc R
C28 C 1.1323(4) 0.3385(3) 1.2229(3) 0.0558(16) Uani 1 1 d .
C29 C 0.9168(4) 0.4718(3) 0.9209(3) 0.0603(17) Uani 1 1 d .
N201 N 0.3895(3) 0.8344(2) -0.0412(3) 0.0676(16) Uani 1 1 d .
H201 H 0.3969 0.8046 -0.0207 0.081 Uiso 1 1 calc R
C31 C 0.9900(5) 0.5477(3) 1.0726(3) 0.0656(19) Uani 1 1 d .
C32 C 0.5244(4) 0.7929(3) -0.0522(3) 0.0552(15) Uani 1 1 d .
C33 C 0.0953(4) 0.4508(3) 0.4991(3) 0.0569(16) Uani 1 1 d .
H33A H 0.0859 0.4837 0.5163 0.068 Uiso 1 1 calc R
C34 C 0.4939(4) 0.6960(3) 0.5037(3) 0.0557(15) Uani 1 1 d .
C36 C 0.9787(4) 0.7009(3) 1.1566(3) 0.0603(17) Uani 1 1 d .
H36 H 0.9577 0.6703 1.1335 0.072 Uiso 1 1 calc R
C37 C -0.0047(4) 0.7855(2) 0.6045(3) 0.0533(15) Uani 1 1 d .
H37A H -0.0133 0.8177 0.5782 0.064 Uiso 1 1 calc R
C38 C -0.0709(4) 0.7455(3) 0.4972(3) 0.0570(16) Uani 1 1 d .
C39 C 0.3720(4) 0.4395(3) -0.0970(3) 0.0573(16) Uani 1 1 d .
C40 C 0.5702(3) 0.6552(3) 0.6083(3) 0.0527(15) Uani 1 1 d .
H40A H 0.5605 0.6220 0.5834 0.063 Uiso 1 1 calc R
C41 C 0.6145(3) 0.7442(3) 0.0385(3) 0.0543(15) Uani 1 1 d .
H41A H 0.6413 0.7756 0.0406 0.065 Uiso 1 1 calc R
H41B H 0.6390 0.7130 0.0355 0.065 Uiso 1 1 calc R
C42 C 0.1898(4) 0.4085(3) 0.4812(3) 0.0550(15) Uani 1 1 d .
C43 C 0.7210(4) 0.7191(3) 0.8536(3) 0.0615(17) Uani 1 1 d .
C44 C 1.1823(4) 0.3699(3) 1.2202(3) 0.0596(17) Uani 1 1 d .
H44 H 1.1695 0.4012 1.1963 0.072 Uiso 1 1 calc R
C45 C 0.4680(4) 0.8432(3) 0.6282(3) 0.0626(18) Uani 1 1 d .
H45 H 0.4479 0.8151 0.6431 0.075 Uiso 1 1 calc R
C46 C 0.4382(4) 0.5933(3) 0.5983(3) 0.0596(16) Uani 1 1 d .
C47 C 0.4163(4) 0.6377(3) -0.0560(3) 0.0640(18) Uani 1 1 d .
C48 C -0.1418(3) 0.5229(2) 0.4619(3) 0.0527(15) Uani 1 1 d .
H48 H -0.1290 0.5577 0.4515 0.063 Uiso 1 1 calc R
C49 C 0.9012(4) 0.6961(3) 0.8697(3) 0.0564(15) Uani 1 1 d .
H49A H 0.8879 0.6664 0.8398 0.068 Uiso 1 1 calc R
H49B H 0.8988 0.7284 0.8460 0.068 Uiso 1 1 calc R
C50 C 1.0452(4) 0.7441(3) 1.2571(3) 0.0655(18) Uani 1 1 d .
C51 C 0.7208(4) 1.0118(3) 0.6661(3) 0.0627(17) Uani 1 1 d .
H51 H 0.6933 0.9882 0.6744 0.075 Uiso 1 1 calc R
C52 C 0.1277(4) 0.6233(3) 0.5730(3) 0.0619(17) Uani 1 1 d .
H52 H 0.1473 0.6589 0.5757 0.074 Uiso 1 1 calc R
C53 C 0.6920(4) 1.0547(3) 0.6231(3) 0.0574(16) Uani 1 1 d .
C55 C 0.1037(4) 0.3162(3) 0.7162(3) 0.0641(18) Uani 1 1 d .
H55 H 0.0758 0.2905 0.6874 0.077 Uiso 1 1 calc R
C56 C 0.2050(4) 0.3590(3) 0.5131(3) 0.0625(17) Uani 1 1 d .
H56 H 0.2054 0.3560 0.5527 0.075 Uiso 1 1 calc R
C57 C 0.3610(4) 0.7643(3) 0.4120(3) 0.0605(17) Uani 1 1 d .
H57 H 0.3444 0.7337 0.4268 0.073 Uiso 1 1 calc R
C58 C -0.1157(4) 0.5202(3) 0.5349(3) 0.0636(18) Uani 1 1 d .
H58A H -0.1374 0.5482 0.5475 0.076 Uiso 1 1 calc R
H58B H -0.1290 0.4861 0.5455 0.076 Uiso 1 1 calc R
C59 C 0.5472(4) 0.4852(3) 0.1556(3) 0.0578(16) Uani 1 1 d .
H59A H 0.5633 0.5146 0.1859 0.069 Uiso 1 1 calc R
H59B H 0.5688 0.4528 0.1789 0.069 Uiso 1 1 calc R
C60 C 0.1583(4) 0.4011(3) 0.7363(3) 0.0610(17) Uani 1 1 d .
H60 H 0.1675 0.4331 0.7217 0.073 Uiso 1 1 calc R
C62 C 1.2207(4) 0.5347(3) 0.9885(3) 0.0626(17) Uani 1 1 d .
H62 H 1.2444 0.5179 1.0280 0.075 Uiso 1 1 calc R
C63 C 0.2241(4) 0.3189(3) 0.4290(3) 0.0631(18) Uani 1 1 d .
H63 H 0.2366 0.2899 0.4121 0.076 Uiso 1 1 calc R
C64 C 0.3250(4) 0.4921(3) -0.1931(3) 0.0658(18) Uani 1 1 d .
H64 H 0.3073 0.5243 -0.2138 0.079 Uiso 1 1 calc R
C65 C -0.2475(4) 0.4641(3) 0.4297(3) 0.0592(16) Uani 1 1 d .
C66 C 0.5688(4) 0.5868(3) -0.0139(3) 0.0603(17) Uani 1 1 d .
H66 H 0.5748 0.6192 0.0115 0.072 Uiso 1 1 calc R
C67 C 0.3418(4) 0.4859(3) -0.1282(3) 0.0592(16) Uani 1 1 d .
H67 H 0.3326 0.5131 -0.1064 0.071 Uiso 1 1 calc R
C68 C 0.2096(4) 0.3676(3) 0.3976(3) 0.0621(17) Uani 1 1 d .
H68 H 0.2108 0.3708 0.3587 0.075 Uiso 1 1 calc R
C69 C 0.4703(4) 0.9447(3) 0.4453(3) 0.0659(18) Uani 1 1 d .
C70 C 0.7903(4) 1.0058(3) 0.6954(3) 0.0609(17) Uani 1 1 d .
H70 H 0.8092 0.9778 0.7242 0.073 Uiso 1 1 calc R
C71 C 1.1516(4) 0.2904(3) 1.2578(3) 0.0557(15) Uani 1 1 d .
H71 H 1.1188 0.2681 1.2594 0.067 Uiso 1 1 calc R
C72 C 0.1680(4) 0.4553(3) 0.5075(3) 0.0567(16) Uani 1 1 d .
H72A H 0.1715 0.4876 0.4864 0.068 Uiso 1 1 calc R
H72B H 0.1993 0.4588 0.5529 0.068 Uiso 1 1 calc R
C73 C 0.1985(4) 0.3341(3) 0.8933(4) 0.0679(19) Uani 1 1 d .
C74 C 0.3803(4) 0.6759(3) 0.0613(3) 0.0618(17) Uani 1 1 d .
H74 H 0.3700 0.7097 0.0761 0.074 Uiso 1 1 calc R
C75 C 0.1933(4) 0.4117(3) 0.4241(3) 0.0608(16) Uani 1 1 d .
H75 H 0.1845 0.4442 0.4027 0.073 Uiso 1 1 calc R
C76 C 0.4163(4) 0.8338(3) -0.1317(3) 0.0610(17) Uani 1 1 d .
H76 H 0.4435 0.8662 -0.1142 0.073 Uiso 1 1 calc R
C77 C 0.5368(4) 0.6528(3) 0.6527(3) 0.0577(16) Uani 1 1 d .
H77A H 0.5574 0.6241 0.6834 0.069 Uiso 1 1 calc R
H77B H 0.5457 0.6860 0.6765 0.069 Uiso 1 1 calc R
C78 C 0.1698(4) 0.3444(3) 0.8239(3) 0.0566(16) Uani 1 1 d .
C79 C 0.8330(4) 1.0384(3) 0.6846(3) 0.0629(17) Uani 1 1 d .
C80 C 0.4451(4) 1.0300(2) 0.5426(3) 0.0556(15) Uani 1 1 d .
H80 H 0.4556 0.9979 0.5694 0.067 Uiso 1 1 calc R
C81 C -0.2206(4) 0.5177(3) 0.4252(3) 0.0610(17) Uani 1 1 d .
H81A H -0.2404 0.5442 0.4418 0.073 Uiso 1 1 calc R
H81B H -0.2356 0.5258 0.3804 0.073 Uiso 1 1 calc R
C82 C 0.6070(3) 0.7407(3) 0.0993(3) 0.0532(14) Uani 1 1 d .
H82 H 0.5934 0.7758 0.1079 0.064 Uiso 1 1 calc R
C83 C 0.0968(4) 0.6223(3) 0.6177(3) 0.0603(17) Uani 1 1 d .
H83A H 0.1330 0.6243 0.6615 0.072 Uiso 1 1 calc R
H83B H 0.0681 0.6536 0.6100 0.072 Uiso 1 1 calc R
C84 C 0.0714(4) 0.7758(3) 0.6386(3) 0.0598(17) Uani 1 1 d .
H84A H 0.0936 0.8051 0.6679 0.072 Uiso 1 1 calc R
H84B H 0.0808 0.7433 0.6637 0.072 Uiso 1 1 calc R
C85 C 0.3823(4) 0.4609(3) 0.1707(3) 0.0642(18) Uani 1 1 d .
C86 C 0.7346(4) 1.0878(3) 0.6106(3) 0.0600(16) Uani 1 1 d .
H86 H 0.7157 1.1155 0.5812 0.072 Uiso 1 1 calc R
C87 C 0.2548(4) 0.6959(3) 0.2914(3) 0.0674(19) Uani 1 1 d .
H87 H 0.2349 0.6917 0.3184 0.081 Uiso 1 1 calc R
C88 C 0.1292(4) 0.3068(3) 0.7805(3) 0.0633(17) Uani 1 1 d .
H88 H 0.1191 0.2750 0.7948 0.076 Uiso 1 1 calc R
C89 C 1.0945(4) 0.5944(3) 1.0937(3) 0.0672(19) Uani 1 1 d .
H89A H 1.1176 0.5627 1.1175 0.081 Uiso 1 1 calc R
H89B H 1.1180 0.6254 1.1191 0.081 Uiso 1 1 calc R
C90 C 0.6982(4) 0.5934(3) 0.0241(3) 0.0610(17) Uani 1 1 d .
C91 C 0.9710(4) 0.7505(3) 1.1245(3) 0.0574(16) Uani 1 1 d .
C92 C 0.4558(4) 0.4565(3) 0.1846(3) 0.0593(16) Uani 1 1 d .
H92A H 0.4689 0.4191 0.1908 0.071 Uiso 1 1 calc R
H92B H 0.4840 0.4751 0.2244 0.071 Uiso 1 1 calc R
C93 C 1.0981(4) 0.5957(3) 1.0302(3) 0.0608(17) Uani 1 1 d .
H93 H 1.0757 0.5635 1.0058 0.073 Uiso 1 1 calc R
C94 C 0.6842(4) 0.7340(3) 0.2213(3) 0.0690(19) Uani 1 1 d .
C95 C 0.6771(4) 0.7265(3) 0.1541(3) 0.0617(17) Uani 1 1 d .
H95A H 0.6871 0.6895 0.1493 0.074 Uiso 1 1 calc R
H95B H 0.7112 0.7484 0.1501 0.074 Uiso 1 1 calc R
C96 C 0.9494(4) 0.3463(3) 1.0844(3) 0.0660(18) Uani 1 1 d .
H96A H 0.9354 0.3147 1.0991 0.079 Uiso 1 1 calc R
H96B H 0.9336 0.3773 1.0983 0.079 Uiso 1 1 calc R
C97 C 0.2199(4) 0.3135(3) 0.4857(3) 0.0658(18) Uani 1 1 d .
H97 H 0.2268 0.2803 0.5056 0.079 Uiso 1 1 calc R
C98 C 1.0277(4) 0.3477(3) 1.1148(3) 0.0627(17) Uani 1 1 d .
H98 H 1.0440 0.3147 1.1041 0.075 Uiso 1 1 calc R
C99 C 0.7849(4) 0.7224(3) 0.8435(3) 0.0644(18) Uani 1 1 d .
H99A H 0.7755 0.7034 0.8043 0.077 Uiso 1 1 calc R
H99B H 0.7923 0.7596 0.8369 0.077 Uiso 1 1 calc R
C100 C -0.0331(4) 0.7953(3) 0.6535(3) 0.0590(16) Uani 1 1 d .
H10A H -0.0105 0.8262 0.6795 0.071 Uiso 1 1 calc R
H10B H -0.0814 0.8034 0.6300 0.071 Uiso 1 1 calc R
C101 C 0.3194(4) 0.7472(3) 0.2538(3) 0.0681(19) Uani 1 1 d .
H101 H 0.3437 0.7780 0.2557 0.082 Uiso 1 1 calc R
C102 C 1.0830(4) 0.4426(3) 0.9633(3) 0.0624(18) Uani 1 1 d .
H10C H 1.1094 0.4127 0.9605 0.075 Uiso 1 1 calc R
H10D H 1.1080 0.4751 0.9657 0.075 Uiso 1 1 calc R
C103 C 1.0870(5) 0.7418(3) 1.3285(3) 0.073(2) Uani 1 1 d .
C104 C 1.0178(4) 0.6988(3) 1.2227(3) 0.0601(17) Uani 1 1 d .
H10X H 1.0254 0.6661 1.2437 0.072 Uiso 1 1 calc R
C105 C 0.5015(4) 0.5905(3) -0.0756(3) 0.0615(17) Uani 1 1 d .
H10E H 0.5015 0.6226 -0.0986 0.074 Uiso 1 1 calc R
H10F H 0.4976 0.5600 -0.1026 0.074 Uiso 1 1 calc R
C106 C 1.2206(4) 0.2765(3) 1.2899(3) 0.0650(19) Uani 1 1 d .
H106 H 1.2332 0.2450 1.3135 0.078 Uiso 1 1 calc R
C107 C 0.0429(4) 0.4476(3) 0.4286(3) 0.0617(17) Uani 1 1 d .
H10G H 0.0486 0.4783 0.4062 0.074 Uiso 1 1 calc R
H10H H 0.0515 0.4157 0.4100 0.074 Uiso 1 1 calc R
C108 C -0.0702(4) 0.6823(3) 0.3776(3) 0.0587(16) Uani 1 1 d .
H108 H -0.0462 0.7162 0.3817 0.070 Uiso 1 1 calc R
C109 C 0.9064(4) 0.2998(3) 0.9804(3) 0.0573(16) Uani 1 1 d .
C110 C 0.3431(4) 0.6750(3) -0.0110(3) 0.0637(17) Uani 1 1 d .
H11A H 0.2945 0.6721 -0.0250 0.076 Uiso 1 1 calc R
H11B H 0.3511 0.7086 -0.0271 0.076 Uiso 1 1 calc R
C111 C -0.1383(5) 0.6124(3) 0.2914(3) 0.068(2) Uani 1 1 d .
C112 C 0.6753(4) 0.6756(3) 0.8283(3) 0.071(2) Uani 1 1 d .
H112 H 0.6851 0.6477 0.8078 0.085 Uiso 1 1 calc R
C113 C 0.3350(4) 0.4490(3) -0.2268(3) 0.0669(19) Uani 1 1 d .
C114 C 0.5536(4) 0.8869(3) 0.4320(3) 0.0633(17) Uani 1 1 d .
H114 H 0.5234 0.8574 0.4299 0.076 Uiso 1 1 calc R
C115 C 0.6480(4) 0.6610(3) 0.6500(3) 0.0639(18) Uani 1 1 d .
H11C H 0.6575 0.6962 0.6692 0.077 Uiso 1 1 calc R
H11D H 0.6630 0.6350 0.6845 0.077 Uiso 1 1 calc R
C116 C 0.3348(5) 0.4241(3) 0.1326(4) 0.073(2) Uani 1 1 d .
H116 H 0.3486 0.3959 0.1155 0.088 Uiso 1 1 calc R
C117 C 0.3576(4) 0.6301(3) 0.0897(4) 0.0690(19) Uani 1 1 d .
H11E H 0.3827 0.6313 0.1356 0.104 Uiso 1 1 calc R
H11F H 0.3660 0.5967 0.0746 0.104 Uiso 1 1 calc R
H11G H 0.3097 0.6335 0.0768 0.104 Uiso 1 1 calc R
C118 C 1.0145(4) 0.4441(3) 0.9030(3) 0.0607(17) Uani 1 1 d .
H118 H 0.9927 0.4091 0.8974 0.073 Uiso 1 1 calc R
C119 C 0.6862(4) 0.6872(3) 0.5663(4) 0.073(2) Uani 1 1 d .
H119 H 0.6583 0.7173 0.5561 0.088 Uiso 1 1 calc R
C120 C 1.0571(4) 0.3520(3) 1.1875(3) 0.0634(18) Uani 1 1 d .
H12A H 1.0503 0.3881 1.1985 0.076 Uiso 1 1 calc R
H12B H 1.0323 0.3280 1.2017 0.076 Uiso 1 1 calc R
C121 C 1.2523(4) 0.3561(3) 1.2527(3) 0.0654(18) Uani 1 1 d .
H121 H 1.2854 0.3780 1.2509 0.079 Uiso 1 1 calc R
C122 C 0.1851(4) 0.3919(3) 0.8016(3) 0.0681(19) Uani 1 1 d .
H122 H 0.2132 0.4173 0.8307 0.082 Uiso 1 1 calc R
C123 C 0.3638(4) 0.4025(3) -0.1948(3) 0.0665(19) Uani 1 1 d .
H123 H 0.3711 0.3743 -0.2166 0.080 Uiso 1 1 calc R
C124 C 1.1728(3) 0.5970(3) 1.0398(3) 0.0588(16) Uani 1 1 d .
H12C H 1.1897 0.6333 1.0500 0.071 Uiso 1 1 calc R
H12D H 1.2008 0.5748 1.0765 0.071 Uiso 1 1 calc R
C126 C 0.4308(4) 1.0938(3) 0.6207(4) 0.0672(18) Uani 1 1 d .
C127 C 0.7239(4) 0.6773(3) 0.5333(4) 0.073(2) Uani 1 1 d .
H127 H 0.7188 0.6993 0.4995 0.088 Uiso 1 1 calc R
C128 C -0.2551(4) 0.4257(4) 0.3852(4) 0.074(2) Uani 1 1 d .
H128 H -0.2478 0.4347 0.3504 0.089 Uiso 1 1 calc R
C129 C -0.1251(4) 0.6917(3) 0.3983(3) 0.0678(19) Uani 1 1 d .
H12E H -0.1511 0.7232 0.3765 0.081 Uiso 1 1 calc R
H12F H -0.1561 0.6615 0.3848 0.081 Uiso 1 1 calc R
C130 C -0.0682(4) 0.7045(3) 0.6778(3) 0.0657(18) Uani 1 1 d .
H130 H -0.1035 0.7036 0.6361 0.079 Uiso 1 1 calc R
C131 C 0.8744(5) 0.5090(3) 1.0280(4) 0.073(2) Uani 1 1 d .
H13A H 0.8416 0.5101 1.0446 0.087 Uiso 1 1 calc R
H13B H 0.9002 0.4761 1.0427 0.087 Uiso 1 1 calc R
C132 C 0.5453(4) 0.8329(3) 0.6555(3) 0.0653(18) Uani 1 1 d .
H13C H 0.5670 0.8371 0.7017 0.078 Uiso 1 1 calc R
H13D H 0.5524 0.7963 0.6462 0.078 Uiso 1 1 calc R
C133 C 0.3692(4) 0.7831(3) -0.2385(3) 0.071(2) Uani 1 1 d .
C134 C 0.3815(4) 0.3974(3) -0.1319(3) 0.0669(19) Uani 1 1 d .
H134 H 0.4004 0.3655 -0.1111 0.080 Uiso 1 1 calc R
O900 O 0.5702(4) 0.5287(3) 0.7377(3) 0.114(2) Uani 1 1 d .
C136 C 0.7295(4) 0.5582(3) 0.0730(4) 0.073(2) Uani 1 1 d .
H136 H 0.7076 0.5264 0.0728 0.087 Uiso 1 1 calc R
C137 C 0.3615(5) 0.5012(3) 0.1986(4) 0.072(2) Uani 1 1 d .
H137 H 0.3935 0.5256 0.2259 0.087 Uiso 1 1 calc R
C138 C 0.8035(4) 1.0808(3) 0.6403(3) 0.0666(18) Uani 1 1 d .
H138 H 0.8312 1.1039 0.6315 0.080 Uiso 1 1 calc R
C139 C 0.2771(4) 0.6623(3) 0.2070(3) 0.071(2) Uani 1 1 d .
H139 H 0.2737 0.6354 0.1784 0.085 Uiso 1 1 calc R
C140 C 0.4525(5) 0.9224(3) 0.0970(4) 0.075(2) Uani 1 1 d .
H14A H 0.4777 0.9118 0.1410 0.113 Uiso 1 1 calc R
H14B H 0.4099 0.9380 0.0899 0.113 Uiso 1 1 calc R
H14C H 0.4784 0.9481 0.0870 0.113 Uiso 1 1 calc R
C141 C 0.7311(4) 0.6408(3) 0.0252(4) 0.074(2) Uani 1 1 d .
H141 H 0.7104 0.6656 -0.0076 0.089 Uiso 1 1 calc R
C142 C 0.3050(4) 0.7818(3) 0.3474(3) 0.0591(16) Uani 1 1 d .
H14D H 0.2636 0.7880 0.3509 0.071 Uiso 1 1 calc R
H14E H 0.3181 0.8153 0.3354 0.071 Uiso 1 1 calc R
C143 C 1.1817(4) 0.5785(3) 0.9840(3) 0.0599(16) Uani 1 1 d .
C144 C -0.2616(4) 0.4501(3) 0.4794(3) 0.0662(18) Uani 1 1 d .
H144 H -0.2582 0.4762 0.5088 0.079 Uiso 1 1 calc R
C145 C 0.4176(5) 0.7525(3) -0.2463(4) 0.077(2) Uani 1 1 d .
H145 H 0.4615 0.7658 -0.2316 0.092 Uiso 1 1 calc R
C146 C 1.2700(4) 0.3079(3) 1.2877(3) 0.0631(17) Uani 1 1 d .
H146 H 1.3154 0.2975 1.3094 0.076 Uiso 1 1 calc R
C147 C 0.6897(4) 0.6532(3) 0.6136(3) 0.0655(18) Uani 1 1 d .
C148 C 0.2466(4) 0.6557(3) 0.2474(3) 0.070(2) Uani 1 1 d .
H148 H 0.2216 0.6251 0.2449 0.084 Uiso 1 1 calc R
C149 C 0.6286(4) 0.5821(3) -0.0309(3) 0.0659(18) Uani 1 1 d .
H14F H 0.6287 0.5463 -0.0466 0.079 Uiso 1 1 calc R
H14G H 0.6205 0.6068 -0.0655 0.079 Uiso 1 1 calc R
C150 C 0.3607(4) 0.8331(3) -0.1100(3) 0.0671(19) Uani 1 1 d .
H15A H 0.3310 0.8638 -0.1279 0.081 Uiso 1 1 calc R
H15B H 0.3332 0.8011 -0.1261 0.081 Uiso 1 1 calc R
C151 C 0.1033(4) 0.8576(3) 0.4707(4) 0.0678(19) Uani 1 1 d .
H15C H 0.1036 0.8467 0.4317 0.102 Uiso 1 1 calc R
H15D H 0.1425 0.8794 0.4953 0.102 Uiso 1 1 calc R
H15E H 0.0625 0.8776 0.4607 0.102 Uiso 1 1 calc R
C152 C 0.7355(4) 0.6095(3) 0.6309(4) 0.070(2) Uani 1 1 d .
H152 H 0.7395 0.5864 0.6634 0.084 Uiso 1 1 calc R
C154 C 0.4246(3) 0.7467(3) 0.4058(3) 0.0558(15) Uani 1 1 d .
H15F H 0.4153 0.7129 0.3832 0.067 Uiso 1 1 calc R
H15G H 0.4340 0.7729 0.3806 0.067 Uiso 1 1 calc R
C155 C 0.3885(4) 0.8355(3) -0.2051(3) 0.0681(19) Uani 1 1 d .
H15H H 0.3487 0.8585 -0.2230 0.082 Uiso 1 1 calc R
H15I H 0.4227 0.8518 -0.2145 0.082 Uiso 1 1 calc R
C156 C 1.0015(4) 0.7951(3) 1.1618(3) 0.073(2) Uani 1 1 d .
H156 H 0.9972 0.8279 1.1416 0.087 Uiso 1 1 calc R
C157 C 0.3972(4) 1.0664(3) 0.5570(4) 0.0676(18) Uani 1 1 d .
H15J H 0.3782 1.0934 0.5238 0.081 Uiso 1 1 calc R
H15K H 0.3597 1.0450 0.5551 0.081 Uiso 1 1 calc R
C158 C 1.2262(4) 0.5141(4) 0.9351(4) 0.074(2) Uani 1 1 d .
H158 H 1.2514 0.4833 0.9391 0.089 Uiso 1 1 calc R
C159 C 0.6160(5) 0.6750(4) 0.8344(4) 0.080(2) Uani 1 1 d .
H159 H 0.5853 0.6469 0.8171 0.096 Uiso 1 1 calc R
C160 C 0.8368(5) 0.5088(3) 0.9557(4) 0.074(2) Uani 1 1 d .
H160 H 0.8131 0.4745 0.9419 0.089 Uiso 1 1 calc R
C161 C 0.2355(4) 0.7068(4) 0.5104(4) 0.075(2) Uani 1 1 d .
C162 C 0.9081(5) 1.0323(4) 0.7174(4) 0.076(2) Uani 1 1 d .
C163 C -0.0237(4) 0.7483(3) 0.6973(3) 0.0593(16) Uani 1 1 d .
C164 C 0.6560(4) 0.6979(4) 0.2478(4) 0.084(2) Uani 1 1 d .
H164 H 0.6309 0.6687 0.2242 0.101 Uiso 1 1 calc R
C165 C 1.0373(4) 0.7926(3) 1.2267(3) 0.074(2) Uani 1 1 d .
H165 H 1.0563 0.8234 1.2505 0.089 Uiso 1 1 calc R
C166 C 0.3119(5) 0.7085(4) 0.2098(3) 0.079(2) Uani 1 1 d .
H166 H 0.3304 0.7136 0.1818 0.095 Uiso 1 1 calc R
C167 C 0.6183(4) 0.8839(3) 0.4964(4) 0.0680(19) Uani 1 1 d .
H16A H 0.6380 0.8486 0.5009 0.082 Uiso 1 1 calc R
H16B H 0.6510 0.9095 0.4960 0.082 Uiso 1 1 calc R
C168 C 0.4567(4) 0.8974(3) 0.6523(4) 0.0704(19) Uani 1 1 d .
H16C H 0.4087 0.9037 0.6358 0.106 Uiso 1 1 calc R
H16D H 0.4763 0.9252 0.6379 0.106 Uiso 1 1 calc R
H16E H 0.4780 0.8972 0.6983 0.106 Uiso 1 1 calc R
C169 C -0.2847(4) 0.3616(3) 0.4426(4) 0.081(2) Uani 1 1 d .
H169 H -0.2956 0.3267 0.4482 0.098 Uiso 1 1 calc R
C170 C 0.4368(5) 1.0727(3) 0.6775(4) 0.083(2) Uani 1 1 d .
H170 H 0.4183 1.0392 0.6766 0.100 Uiso 1 1 calc R
C171 C -0.2803(4) 0.3991(3) 0.4870(4) 0.073(2) Uani 1 1 d .
H171 H -0.2895 0.3905 0.5206 0.088 Uiso 1 1 calc R
C172 C -0.1014(4) 0.6644(3) 0.3063(3) 0.0641(18) Uani 1 1 d .
H17A H -0.1329 0.6918 0.2799 0.077 Uiso 1 1 calc R
H17B H -0.0651 0.6621 0.2942 0.077 Uiso 1 1 calc R
C173 C 0.3382(5) 0.5373(3) 0.5413(4) 0.074(2) Uani 1 1 d .
H17C H 0.2900 0.5413 0.5147 0.110 Uiso 1 1 calc R
H17D H 0.3463 0.5171 0.5788 0.110 Uiso 1 1 calc R
H17E H 0.3577 0.5189 0.5178 0.110 Uiso 1 1 calc R
C174 C 0.0369(5) 0.7071(4) 0.8009(3) 0.079(2) Uani 1 1 d .
H174 H 0.0731 0.7072 0.8421 0.095 Uiso 1 1 calc R
C175 C -0.0092(5) 0.6641(3) 0.7807(4) 0.076(2) Uani 1 1 d .
H175 H -0.0048 0.6366 0.8089 0.091 Uiso 1 1 calc R
C176 C 0.4059(4) 1.0132(3) 0.4702(4) 0.0680(18) Uani 1 1 d .
H17F H 0.3748 0.9844 0.4660 0.082 Uiso 1 1 calc R
H17G H 0.3787 1.0433 0.4456 0.082 Uiso 1 1 calc R
C177 C 0.3033(5) 0.7624(4) -0.2628(4) 0.084(2) Uani 1 1 d .
H177 H 0.2694 0.7815 -0.2588 0.101 Uiso 1 1 calc R
C178 C 0.0288(4) 0.7488(3) 0.7601(3) 0.0666(18) Uani 1 1 d .
H178 H 0.0586 0.7777 0.7744 0.080 Uiso 1 1 calc R
C179 C 1.1940(5) 0.5401(4) 0.8769(4) 0.084(2) Uani 1 1 d .
H179 H 1.1992 0.5283 0.8419 0.100 Uiso 1 1 calc R
C180 C 0.7186(4) 0.7776(4) 0.2560(4) 0.080(2) Uani 1 1 d .
H180 H 0.7356 0.8029 0.2380 0.097 Uiso 1 1 calc R
C181 C 1.1483(5) 0.6037(4) 0.9243(4) 0.083(2) Uani 1 1 d .
H181 H 1.1223 0.6340 0.9200 0.099 Uiso 1 1 calc R
C182 C -0.2742(4) 0.3719(3) 0.3913(4) 0.074(2) Uani 1 1 d .
H182 H -0.2790 0.3455 0.3617 0.089 Uiso 1 1 calc R
C183 C 0.7048(5) 0.7595(3) 0.8853(4) 0.078(2) Uani 1 1 d .
H183 H 0.7345 0.7882 0.9024 0.093 Uiso 1 1 calc R
C184 C 0.2940(5) 0.5059(4) 0.1867(4) 0.082(2) Uani 1 1 d .
H184 H 0.2811 0.5335 0.2054 0.098 Uiso 1 1 calc R
C185 C -0.0613(5) 0.6632(4) 0.7182(4) 0.075(2) Uani 1 1 d .
H185 H -0.0914 0.6345 0.7039 0.091 Uiso 1 1 calc R
C186 C 0.7945(5) 0.6509(4) 0.0752(5) 0.081(2) Uani 1 1 d .
H186 H 0.8165 0.6826 0.0753 0.097 Uiso 1 1 calc R
C187 C 0.6449(5) 0.7579(4) 0.8919(5) 0.086(2) Uani 1 1 d .
H187 H 0.6346 0.7846 0.9134 0.103 Uiso 1 1 calc R
C188 C -0.1446(6) 0.5160(3) 0.2835(4) 0.089(3) Uani 1 1 d .
H188 H -0.1229 0.4831 0.2905 0.107 Uiso 1 1 calc R
C189 C 0.4313(8) 0.8215(5) 0.1959(4) 0.109(4) Uani 1 1 d .
H189 H 0.4009 0.8083 0.1558 0.130 Uiso 1 1 calc R
O807 O 0.2059(5) 0.7673(4) 0.8750(5) 0.142(3) Uani 1 1 d .
C191 C 0.2642(5) 0.4280(4) 0.1186(4) 0.080(2) Uani 1 1 d .
H191 H 0.2319 0.4037 0.0916 0.096 Uiso 1 1 calc R
C192 C 0.4599(5) 1.1447(3) 0.6255(4) 0.075(2) Uani 1 1 d .
H192 H 0.4573 1.1606 0.5887 0.090 Uiso 1 1 calc R
C193 C 0.7925(5) 0.5684(5) 0.1224(4) 0.088(3) Uani 1 1 d .
H193 H 0.8133 0.5433 0.1549 0.105 Uiso 1 1 calc R
C195 C -0.2101(5) 0.6119(3) 0.2681(4) 0.077(2) Uani 1 1 d .
H195 H -0.2334 0.6439 0.2626 0.092 Uiso 1 1 calc R
C196 C 0.7686(5) 0.6348(4) 0.5508(5) 0.086(3) Uani 1 1 d .
H196 H 0.7949 0.6289 0.5299 0.103 Uiso 1 1 calc R
F781 F 0.3646(7) 0.4812(6) -0.3030(3) 0.245(7) Uani 1 1 d .
C198 C 0.6023(5) 0.7152(4) 0.8653(4) 0.083(2) Uani 1 1 d .
H198 H 0.5620 0.7137 0.8686 0.100 Uiso 1 1 calc R
C199 C 0.1857(4) 0.5821(3) 0.5907(4) 0.080(2) Uani 1 1 d .
H19A H 0.2038 0.5847 0.5607 0.119 Uiso 1 1 calc R
H19B H 0.1682 0.5468 0.5892 0.119 Uiso 1 1 calc R
H19C H 0.2213 0.5894 0.6331 0.119 Uiso 1 1 calc R
C200 C 0.7835(5) 0.5533(4) 0.9287(5) 0.089(3) Uani 1 1 d .
H20X H 0.7613 0.5517 0.8827 0.134 Uiso 1 1 calc R
H20Y H 0.8054 0.5873 0.9426 0.134 Uiso 1 1 calc R
H20C H 0.7503 0.5487 0.9439 0.134 Uiso 1 1 calc R
C201 C 0.4919(5) 1.1718(4) 0.6822(4) 0.080(2) Uani 1 1 d .
H20A H 0.5110 1.2052 0.6835 0.095 Uiso 1 1 calc R
C202 C 0.4960(5) 1.1500(4) 0.7368(4) 0.079(2) Uani 1 1 d .
H20B H 0.5168 1.1691 0.7749 0.095 Uiso 1 1 calc R
C203 C 1.1532(5) 0.5845(4) 0.8717(4) 0.087(3) Uani 1 1 d .
H203 H 1.1291 0.6013 0.8322 0.104 Uiso 1 1 calc R
C204 C 0.5732(5) 0.8796(4) 0.3784(4) 0.079(2) Uani 1 1 d .
H20D H 0.5908 0.9134 0.3723 0.095 Uiso 1 1 calc R
H20E H 0.6104 0.8541 0.3930 0.095 Uiso 1 1 calc R
C206 C 0.8260(5) 0.6162(5) 0.1244(4) 0.091(3) Uani 1 1 d .
H206 H 0.8685 0.6240 0.1585 0.109 Uiso 1 1 calc R
C207 C 0.7744(5) 0.6012(4) 0.5990(5) 0.088(3) Uani 1 1 d .
H207 H 0.8045 0.5725 0.6105 0.105 Uiso 1 1 calc R
C208 C 0.8667(5) 0.2601(3) 0.8752(4) 0.078(2) Uani 1 1 d .
H20F H 0.8564 0.2715 0.8327 0.117 Uiso 1 1 calc R
H20G H 0.8266 0.2451 0.8748 0.117 Uiso 1 1 calc R
H20H H 0.9021 0.2336 0.8895 0.117 Uiso 1 1 calc R
C209 C 0.2463(5) 0.4696(4) 0.1473(5) 0.085(3) Uani 1 1 d .
H209 H 0.2012 0.4730 0.1396 0.102 Uiso 1 1 calc R
C210 C -0.1048(5) 0.5640(3) 0.2976(3) 0.082(2) Uani 1 1 d .
H210 H -0.0582 0.5628 0.3105 0.099 Uiso 1 1 calc R
C211 C -0.2455(5) 0.5642(4) 0.2534(4) 0.085(3) Uani 1 1 d .
H211 H -0.2925 0.5644 0.2384 0.102 Uiso 1 1 calc R
C212 C 0.5207(5) 0.8617(3) 0.3159(4) 0.076(2) Uani 1 1 d .
C214 C 0.4015(6) 0.7015(4) -0.2760(5) 0.099(3) Uani 1 1 d .
H214 H 0.4345 0.6808 -0.2797 0.119 Uiso 1 1 calc R
C215 C 0.6656(5) 0.7060(5) 0.3095(4) 0.100(3) Uani 1 1 d .
H215 H 0.6479 0.6815 0.3276 0.120 Uiso 1 1 calc R
C216 C -0.2131(7) 0.5177(4) 0.2604(4) 0.101(4) Uani 1 1 d .
H216 H -0.2379 0.4860 0.2492 0.121 Uiso 1 1 calc R
C217 C 0.4696(6) 1.0997(4) 0.7365(4) 0.093(3) Uani 1 1 d .
H217 H 0.4734 1.0844 0.7740 0.112 Uiso 1 1 calc R
C218 C 1.0250(6) 0.4554(4) 0.8447(4) 0.096(3) Uani 1 1 d .
H21A H 1.0347 0.4932 0.8445 0.115 Uiso 1 1 calc R
H21B H 1.0651 0.4359 0.8496 0.115 Uiso 1 1 calc R
C219 C 0.3358(6) 0.6839(4) -0.2991(5) 0.100(3) Uani 1 1 d .
H219 H 0.3243 0.6508 -0.3194 0.120 Uiso 1 1 calc R
C220 C 0.7283(5) 0.7842(5) 0.3185(5) 0.101(3) Uani 1 1 d .
H220 H 0.7540 0.8129 0.3427 0.121 Uiso 1 1 calc R
C221 C 0.5352(8) 0.8198(4) 0.2830(5) 0.111(4) Uani 1 1 d .
H221 H 0.5776 0.8033 0.3045 0.133 Uiso 1 1 calc R
C222 C 0.7010(5) 0.7497(6) 0.3446(4) 0.115(4) Uani 1 1 d .
H222 H 0.7061 0.7554 0.3856 0.138 Uiso 1 1 calc R
C223 C 0.2885(6) 0.7115(5) -0.2939(5) 0.106(3) Uani 1 1 d .
H223 H 0.2445 0.6979 -0.3108 0.127 Uiso 1 1 calc R
C225 C 0.4561(5) 0.8807(4) 0.2855(4) 0.090(3) Uani 1 1 d .
H225 H 0.4422 0.9067 0.3054 0.108 Uiso 1 1 calc R
O808 O 0.7320(5) 0.3295(5) 0.9267(5) 0.170(4) Uani 1 1 d .
C227 C 0.9687(7) 0.4417(5) 0.7829(5) 0.113(4) Uani 1 1 d D
C228 C 0.4951(8) 0.8026(5) 0.2261(6) 0.116(4) Uani 1 1 d .
H228 H 0.5102 0.7774 0.2065 0.139 Uiso 1 1 calc R
C230 C 0.1610(6) 0.8600(4) 0.8143(4) 0.084(3) Uani 1 1 d .
C231 C 0.9002(9) 0.4280(6) 0.7721(5) 0.165(7) Uani 1 1 d D
H231 H 0.8922 0.4296 0.8076 0.198 Uiso 1 1 calc R
C232 C 0.2139(6) 0.7253(6) 0.8388(6) 0.116(4) Uani 1 1 d .
C233 C 0.4103(6) 0.8621(4) 0.2254(5) 0.099(3) Uani 1 1 d .
H233 H 0.3663 0.8760 0.2045 0.118 Uiso 1 1 calc R
C234 C 0.9767(9) 0.4380(4) 0.7295(5) 0.136(5) Uani 1 1 d D
H234 H 1.0180 0.4442 0.7292 0.163 Uiso 1 1 calc R
C235 C 0.8442(11) 0.4123(8) 0.7134(8) 0.225(13) Uani 1 1 d D
H235 H 0.8034 0.3994 0.7105 0.271 Uiso 1 1 calc R
C236 C 0.855(3) 0.4175(17) 0.6654(12) 0.45(4) Uani 1 1 d D
H236 H 0.8162 0.4182 0.6256 0.545 Uiso 1 1 calc R
C237 C 0.5365(9) 0.5224(6) 0.7785(6) 0.148(5) Uani 1 1 d .
C238 C 0.7401(8) 0.3728(7) 0.9735(9) 0.148(5) Uani 1 1 d .
O805 O 0.2094(3) 0.8771(2) 0.7262(3) 0.0852(16) Uani 1 1 d .
O801 O 0.2104(4) 0.7427(3) 0.9907(4) 0.120(2) Uani 1 1 d .
O804 O 0.7653(5) 0.3915(4) 0.8474(4) 0.136(3) Uani 1 1 d .
O802 O 0.6874(6) 0.4732(5) 0.7663(7) 0.194(5) Uani 1 1 d .
O806 O 0.1794(11) 0.9031(10) 0.8527(11) 0.303(12) Uani 1 1 d .
C803 C 0.7172(16) 0.5112(15) 0.7419(13) 0.316(19) Uani 1 1 d .
C800 C 0.906(2) 0.4216(6) 0.6645(9) 0.34(3) Uani 1 1 d D
H800 H 0.9077 0.4155 0.6264 0.408 Uiso 1 1 calc R
F1 F 0.2110(3) 0.2834(2) 0.9095(2) 0.0957(16) Uani 1 1 d .
F3 F 0.2587(3) 0.3582(3) 0.9273(2) 0.129(2) Uani 1 1 d .
F12 F 1.0550(3) 0.7620(2) 1.3590(2) 0.0939(15) Uani 1 1 d .
F2 F 0.1582(3) 0.3493(3) 0.9175(2) 0.120(2) Uani 1 1 d .
F4 F 0.3103(5) 0.4141(3) -0.3272(3) 0.146(3) Uani 1 1 d .
F10 F 1.1041(5) 0.6934(3) 1.3506(2) 0.166(4) Uani 1 1 d .
F6 F 0.2637(6) 0.4834(5) -0.3263(3) 0.217(6) Uani 1 1 d .
F9 F 0.9376(3) 1.0609(4) 0.7677(4) 0.147(3) Uani 1 1 d .
F8 F 0.9286(3) 0.9840(3) 0.7292(5) 0.192(5) Uani 1 1 d .
F11 F 1.1444(3) 0.7694(3) 1.3508(2) 0.129(3) Uani 1 1 d .
C780 C 0.3184(5) 0.4560(4) -0.2940(4) 0.084(3) Uani 1 1 d .
F7 F 0.9390(4) 1.0496(4) 0.6842(4) 0.164(3) Uani 1 1 d .

loop_
_atom_site_aniso_label
_atom_site_aniso_U_11
_atom_site_aniso_U_22
_atom_site_aniso_U_33
_atom_site_aniso_U_23
_atom_site_aniso_U_13
_atom_site_aniso_U_12
O1 0.067(3) 0.046(2) 0.051(2) 0.0041(18) 0.027(2) 0.002(2)
O2 0.065(3) 0.050(2) 0.069(3) -0.004(2) 0.037(2) -0.002(2)
O3 0.065(3) 0.054(3) 0.063(2) -0.002(2) 0.035(2) -0.008(2)
O4 0.074(3) 0.049(2) 0.058(2) 0.0034(19) 0.028(2) -0.003(2)
O5 0.077(3) 0.051(3) 0.065(3) 0.000(2) 0.039(2) -0.007(2)
O6 0.065(3) 0.052(3) 0.059(2) -0.0013(19) 0.027(2) 0.000(2)
O7 0.073(3) 0.045(2) 0.064(2) 0.0003(19) 0.039(2) 0.000(2)
O8 0.076(3) 0.050(3) 0.065(3) -0.008(2) 0.030(2) 0.003(2)
O9 0.084(3) 0.050(3) 0.060(2) 0.000(2) 0.035(2) 0.003(2)
O10 0.069(3) 0.053(3) 0.059(2) -0.0019(19) 0.032(2) 0.006(2)
O11 0.077(3) 0.056(3) 0.061(3) 0.002(2) 0.033(2) -0.004(2)
O12 0.089(4) 0.041(2) 0.075(3) -0.003(2) 0.047(3) 0.000(2)
O13 0.081(3) 0.049(3) 0.057(2) -0.001(2) 0.029(2) 0.003(2)
O14 0.092(4) 0.052(3) 0.073(3) 0.008(2) 0.048(3) 0.002(3)
O15 0.061(3) 0.061(3) 0.061(3) -0.001(2) 0.026(2) 0.005(2)
O16 0.080(3) 0.053(3) 0.068(3) 0.005(2) 0.037(3) -0.001(2)
O17 0.082(3) 0.052(3) 0.053(2) -0.0033(19) 0.034(2) -0.005(2)
O18 0.071(3) 0.057(3) 0.060(2) -0.006(2) 0.030(2) -0.005(2)
O19 0.074(3) 0.054(3) 0.060(2) -0.003(2) 0.028(2) -0.010(2)
O20 0.071(3) 0.050(3) 0.074(3) 0.002(2) 0.036(2) 0.000(2)
O21 0.074(3) 0.047(3) 0.072(3) 0.004(2) 0.033(2) 0.005(2)
O22 0.099(4) 0.044(2) 0.059(2) 0.0004(19) 0.042(3) 0.010(2)
N506 0.067(4) 0.045(3) 0.065(3) -0.003(2) 0.035(3) 0.000(3)
N300 0.090(4) 0.037(3) 0.070(3) -0.004(2) 0.043(3) -0.004(3)
O508 0.070(3) 0.058(3) 0.065(3) 0.002(2) 0.023(2) 0.004(2)
N3 0.079(4) 0.041(3) 0.059(3) -0.005(2) 0.037(3) -0.002(3)
N4 0.073(4) 0.051(3) 0.054(3) 0.007(2) 0.031(3) 0.013(3)
N5 0.073(4) 0.043(3) 0.058(3) 0.001(2) 0.028(3) 0.002(3)
N6 0.071(4) 0.041(3) 0.054(3) 0.005(2) 0.026(3) 0.007(2)
N8 0.068(4) 0.048(3) 0.049(3) 0.004(2) 0.024(2) -0.008(3)
N9 0.068(4) 0.045(3) 0.069(3) 0.012(2) 0.040(3) 0.002(3)
N11 0.072(4) 0.053(3) 0.049(3) -0.005(2) 0.029(3) -0.006(3)
O809 0.077(3) 0.056(3) 0.080(3) -0.004(2) 0.035(3) 0.004(3)
N13 0.070(4) 0.048(3) 0.052(3) -0.003(2) 0.027(3) 0.001(3)
N14 0.080(4) 0.045(3) 0.067(3) -0.004(2) 0.041(3) -0.002(3)
N15 0.082(4) 0.052(3) 0.057(3) 0.006(2) 0.025(3) 0.007(3)
N16 0.059(3) 0.048(3) 0.061(3) 0.006(2) 0.034(3) 0.006(2)
N17 0.070(4) 0.043(3) 0.060(3) 0.000(2) 0.027(3) 0.000(3)
N18 0.067(3) 0.047(3) 0.055(3) 0.000(2) 0.033(3) 0.001(3)
N19 0.060(3) 0.042(3) 0.054(3) 0.001(2) 0.022(2) -0.006(2)
O500 0.117(5) 0.052(3) 0.082(3) 0.004(2) 0.065(3) 0.014(3)
N21 0.061(3) 0.041(3) 0.060(3) 0.004(2) 0.032(2) 0.007(2)
N22 0.067(4) 0.051(3) 0.061(3) -0.003(2) 0.030(3) -0.006(3)
N23 0.073(4) 0.043(3) 0.049(3) 0.002(2) 0.028(3) -0.006(3)
N24 0.078(4) 0.041(3) 0.052(3) -0.001(2) 0.032(3) 0.004(3)
N25 0.069(4) 0.049(3) 0.068(3) -0.007(2) 0.033(3) -0.001(3)
N27 0.072(4) 0.046(3) 0.054(3) -0.003(2) 0.027(3) 0.008(3)
N28 0.081(4) 0.053(3) 0.053(3) 0.005(2) 0.030(3) 0.005(3)
N29 0.077(4) 0.041(3) 0.061(3) -0.002(2) 0.037(3) -0.002(3)
N30 0.064(4) 0.047(3) 0.070(3) 0.004(2) 0.037(3) -0.009(3)
N32 0.080(4) 0.048(3) 0.052(3) 0.003(2) 0.027(3) -0.001(3)
N33 0.077(4) 0.055(3) 0.059(3) -0.001(2) 0.028(3) -0.007(3)
N34 0.084(4) 0.048(3) 0.059(3) 0.000(2) 0.038(3) 0.009(3)
N35 0.083(4) 0.051(3) 0.067(3) 0.000(3) 0.039(3) -0.012(3)
N36 0.069(4) 0.051(3) 0.058(3) 0.004(2) 0.034(3) 0.006(3)
N37 0.085(4) 0.047(3) 0.056(3) 0.002(2) 0.034(3) -0.001(3)
N38 0.088(4) 0.050(3) 0.051(3) 0.003(2) 0.034(3) 0.005(3)
N40 0.081(4) 0.053(3) 0.065(3) 0.003(3) 0.034(3) -0.006(3)
N41 0.071(4) 0.057(3) 0.061(3) 0.004(3) 0.027(3) 0.000(3)
C505 0.065(4) 0.047(3) 0.047(3) 0.001(3) 0.021(3) 0.004(3)
C504 0.067(4) 0.035(3) 0.061(3) 0.003(2) 0.037(3) 0.000(3)
C500 0.071(4) 0.041(3) 0.058(3) -0.001(3) 0.034(3) 0.007(3)
C501 0.066(4) 0.045(3) 0.056(3) 0.003(3) 0.030(3) 0.010(3)
N46 0.067(4) 0.059(3) 0.059(3) -0.006(3) 0.026(3) -0.004(3)
C503 0.054(4) 0.053(4) 0.049(3) -0.001(3) 0.025(3) 0.002(3)
N48 0.078(4) 0.046(3) 0.069(3) -0.002(2) 0.042(3) 0.004(3)
N103 0.077(4) 0.057(3) 0.075(4) 0.001(3) 0.043(3) -0.002(3)
N202 0.062(3) 0.046(3) 0.059(3) 0.000(2) 0.023(3) 0.002(3)
N200 0.102(5) 0.050(3) 0.061(3) 0.004(2) 0.040(3) 0.008(3)
N102 0.074(4) 0.050(3) 0.061(3) 0.003(2) 0.035(3) 0.004(3)
C5 0.055(4) 0.052(4) 0.064(3) 0.015(3) 0.035(3) 0.004(3)
N105 0.062(4) 0.061(3) 0.063(3) 0.010(3) 0.029(3) 0.006(3)
N101 0.068(4) 0.053(3) 0.057(3) -0.002(2) 0.029(3) 0.008(3)
C8 0.064(4) 0.042(3) 0.056(3) 0.003(3) 0.032(3) 0.003(3)
C9 0.068(4) 0.058(4) 0.042(3) 0.000(3) 0.027(3) -0.007(3)
N100 0.065(4) 0.060(3) 0.072(3) -0.001(3) 0.032(3) 0.001(3)
N509 0.092(5) 0.050(3) 0.075(4) -0.004(3) 0.052(3) -0.003(3)
C14 0.060(4) 0.062(4) 0.048(3) 0.004(3) 0.020(3) 0.007(3)
C15 0.049(4) 0.060(4) 0.060(3) 0.006(3) 0.022(3) 0.007(3)
C16 0.059(4) 0.042(3) 0.059(3) 0.004(3) 0.028(3) 0.006(3)
C17 0.078(5) 0.050(4) 0.049(3) 0.000(3) 0.026(3) -0.002(3)
N507 0.079(4) 0.057(3) 0.062(3) -0.005(3) 0.025(3) -0.009(3)
C19 0.056(4) 0.043(3) 0.050(3) -0.007(2) 0.026(3) 0.003(3)
C20 0.068(4) 0.057(4) 0.048(3) -0.002(3) 0.023(3) 0.008(3)
C21 0.064(4) 0.059(4) 0.045(3) 0.002(3) 0.019(3) 0.000(3)
N104 0.070(4) 0.045(3) 0.078(4) 0.007(3) 0.038(3) -0.002(3)
C23 0.082(5) 0.046(4) 0.066(4) 0.004(3) 0.044(4) 0.003(3)
N500 0.097(5) 0.057(3) 0.069(3) -0.006(3) 0.052(3) -0.009(3)
C25 0.068(4) 0.051(4) 0.065(4) 0.000(3) 0.038(3) -0.005(3)
C26 0.077(5) 0.048(4) 0.048(3) 0.006(3) 0.025(3) 0.000(3)
C27 0.074(5) 0.046(3) 0.051(3) 0.004(3) 0.028(3) 0.004(3)
C28 0.068(4) 0.053(4) 0.043(3) -0.001(3) 0.023(3) 0.000(3)
C29 0.085(5) 0.046(4) 0.058(3) 0.009(3) 0.040(4) 0.008(3)
N201 0.089(5) 0.058(3) 0.063(3) 0.000(3) 0.041(3) -0.003(3)
C31 0.091(6) 0.049(4) 0.061(4) 0.009(3) 0.039(4) 0.004(4)
C32 0.072(4) 0.053(4) 0.045(3) 0.006(3) 0.031(3) -0.001(3)
C33 0.063(4) 0.052(4) 0.054(3) -0.003(3) 0.026(3) -0.001(3)
C34 0.057(4) 0.048(4) 0.060(3) -0.013(3) 0.025(3) 0.000(3)
C36 0.080(5) 0.052(4) 0.056(3) 0.003(3) 0.037(3) 0.001(3)
C37 0.072(4) 0.041(3) 0.049(3) 0.005(2) 0.030(3) 0.006(3)
C38 0.074(5) 0.046(3) 0.056(3) 0.006(3) 0.034(3) 0.010(3)
C39 0.067(4) 0.053(4) 0.055(3) 0.000(3) 0.031(3) -0.007(3)
C40 0.063(4) 0.045(3) 0.052(3) 0.002(2) 0.028(3) 0.008(3)
C41 0.056(4) 0.043(3) 0.067(4) -0.001(3) 0.031(3) -0.007(3)
C42 0.065(4) 0.054(4) 0.050(3) -0.004(3) 0.030(3) -0.002(3)
C43 0.068(4) 0.065(4) 0.053(3) 0.009(3) 0.029(3) 0.000(4)
C44 0.077(5) 0.050(4) 0.052(3) 0.005(3) 0.030(3) -0.004(3)
C45 0.082(5) 0.060(4) 0.048(3) -0.008(3) 0.033(3) -0.008(4)
C46 0.072(5) 0.051(4) 0.059(4) 0.000(3) 0.034(3) 0.000(3)
C47 0.084(5) 0.054(4) 0.055(3) 0.001(3) 0.033(3) 0.001(4)
C48 0.063(4) 0.039(3) 0.065(3) 0.010(3) 0.036(3) 0.007(3)
C49 0.065(4) 0.054(4) 0.056(3) 0.001(3) 0.033(3) -0.003(3)
C50 0.076(5) 0.075(5) 0.046(3) 0.003(3) 0.029(3) 0.013(4)
C51 0.073(5) 0.060(4) 0.056(3) 0.008(3) 0.031(3) 0.000(3)
C52 0.073(5) 0.049(4) 0.066(4) -0.011(3) 0.034(3) -0.009(3)
C53 0.067(4) 0.053(4) 0.048(3) 0.004(3) 0.023(3) 0.002(3)
C55 0.094(5) 0.048(4) 0.055(3) -0.006(3) 0.039(4) -0.009(4)
C56 0.075(5) 0.063(4) 0.047(3) -0.003(3) 0.026(3) 0.005(4)
C57 0.075(5) 0.052(4) 0.051(3) -0.005(3) 0.027(3) 0.005(3)
C58 0.081(5) 0.050(4) 0.069(4) 0.001(3) 0.042(4) 0.001(3)
C59 0.074(5) 0.050(3) 0.049(3) -0.004(3) 0.029(3) -0.002(3)
C60 0.074(5) 0.056(4) 0.054(3) 0.002(3) 0.032(3) -0.003(3)
C62 0.051(4) 0.069(4) 0.064(4) 0.007(3) 0.023(3) 0.000(3)
C63 0.083(5) 0.055(4) 0.052(3) -0.009(3) 0.032(3) 0.002(4)
C64 0.078(5) 0.064(4) 0.054(3) 0.002(3) 0.030(3) 0.003(4)
C65 0.054(4) 0.058(4) 0.064(4) -0.004(3) 0.025(3) -0.009(3)
C66 0.069(4) 0.049(4) 0.062(4) 0.008(3) 0.029(3) 0.007(3)
C67 0.080(5) 0.050(3) 0.052(3) 0.002(3) 0.033(3) 0.003(3)
C68 0.077(5) 0.059(4) 0.050(3) -0.005(3) 0.028(3) 0.006(4)
C69 0.072(5) 0.069(5) 0.065(4) -0.017(3) 0.038(4) -0.004(4)
C70 0.060(4) 0.048(4) 0.065(4) 0.006(3) 0.021(3) 0.008(3)
C71 0.063(4) 0.062(4) 0.053(3) -0.002(3) 0.036(3) -0.007(3)
C72 0.065(4) 0.055(4) 0.048(3) 0.001(3) 0.024(3) -0.009(3)
C73 0.083(5) 0.059(4) 0.070(4) -0.009(3) 0.043(4) -0.010(4)
C74 0.070(5) 0.055(4) 0.069(4) 0.006(3) 0.040(4) 0.006(3)
C75 0.065(4) 0.059(4) 0.059(4) 0.006(3) 0.030(3) 0.001(3)
C76 0.080(5) 0.041(3) 0.063(4) 0.003(3) 0.035(3) -0.001(3)
C77 0.070(4) 0.056(4) 0.046(3) -0.003(3) 0.026(3) 0.002(3)
C78 0.068(4) 0.058(4) 0.047(3) -0.009(3) 0.029(3) -0.004(3)
C79 0.059(4) 0.059(4) 0.070(4) -0.006(3) 0.029(3) -0.002(3)
C80 0.063(4) 0.043(3) 0.066(4) 0.002(3) 0.034(3) -0.002(3)
C81 0.069(5) 0.057(4) 0.060(4) 0.001(3) 0.033(3) -0.002(3)
C82 0.059(4) 0.048(3) 0.052(3) -0.003(3) 0.024(3) 0.005(3)
C83 0.074(5) 0.041(3) 0.061(4) -0.002(3) 0.026(3) -0.010(3)
C84 0.086(5) 0.042(3) 0.060(4) -0.001(3) 0.042(4) -0.004(3)
C85 0.076(5) 0.066(4) 0.051(3) 0.012(3) 0.029(3) 0.000(4)
C86 0.061(4) 0.055(4) 0.056(3) 0.006(3) 0.020(3) 0.006(3)
C87 0.071(5) 0.068(5) 0.053(3) 0.002(3) 0.020(3) -0.008(4)
C88 0.074(5) 0.050(4) 0.068(4) 0.007(3) 0.035(4) 0.001(3)
C89 0.082(5) 0.051(4) 0.067(4) 0.008(3) 0.034(4) 0.013(4)
C90 0.066(4) 0.064(4) 0.061(4) 0.003(3) 0.036(3) 0.001(4)
C91 0.071(4) 0.053(4) 0.051(3) -0.003(3) 0.031(3) 0.005(3)
C92 0.072(5) 0.055(4) 0.058(3) -0.001(3) 0.036(3) 0.002(3)
C93 0.082(5) 0.041(3) 0.059(4) -0.004(3) 0.033(3) 0.004(3)
C94 0.063(4) 0.086(5) 0.054(3) -0.003(3) 0.024(3) 0.003(4)
C95 0.056(4) 0.070(4) 0.057(3) -0.001(3) 0.024(3) -0.007(3)
C96 0.081(5) 0.057(4) 0.054(3) 0.001(3) 0.026(3) 0.002(4)
C97 0.081(5) 0.061(4) 0.059(4) 0.008(3) 0.035(4) 0.008(4)
C98 0.079(5) 0.045(3) 0.063(4) 0.007(3) 0.032(3) 0.015(3)
C99 0.073(5) 0.068(4) 0.056(3) 0.001(3) 0.032(3) 0.004(4)
C100 0.064(4) 0.062(4) 0.047(3) 0.002(3) 0.023(3) 0.006(3)
C101 0.080(5) 0.073(5) 0.048(3) -0.008(3) 0.026(3) -0.010(4)
C102 0.082(5) 0.042(3) 0.079(4) -0.001(3) 0.050(4) -0.009(3)
C103 0.082(6) 0.070(5) 0.055(4) -0.005(3) 0.021(4) 0.017(4)
C104 0.073(5) 0.056(4) 0.055(3) 0.002(3) 0.032(3) 0.011(3)
C105 0.081(5) 0.053(4) 0.063(4) -0.002(3) 0.043(4) -0.005(3)
C106 0.086(6) 0.060(4) 0.051(3) 0.001(3) 0.033(4) 0.007(4)
C107 0.075(5) 0.059(4) 0.052(3) 0.004(3) 0.030(3) 0.001(3)
C108 0.079(5) 0.048(3) 0.051(3) 0.000(3) 0.031(3) -0.002(3)
C109 0.056(4) 0.041(3) 0.064(4) 0.003(3) 0.018(3) 0.004(3)
C110 0.060(4) 0.062(4) 0.063(4) -0.008(3) 0.023(3) 0.005(3)
C111 0.098(6) 0.061(4) 0.047(3) 0.008(3) 0.035(4) 0.006(4)
C112 0.077(5) 0.082(5) 0.054(4) -0.002(3) 0.031(4) -0.002(4)
C113 0.065(4) 0.087(5) 0.044(3) -0.005(3) 0.021(3) 0.001(4)
C114 0.078(5) 0.055(4) 0.065(4) 0.001(3) 0.040(4) 0.007(3)
C115 0.078(5) 0.052(4) 0.058(4) 0.002(3) 0.029(3) 0.003(3)
C116 0.086(6) 0.069(5) 0.073(4) 0.009(4) 0.044(4) -0.001(4)
C117 0.072(5) 0.071(5) 0.069(4) -0.003(3) 0.037(4) -0.014(4)
C118 0.077(5) 0.055(4) 0.059(4) -0.004(3) 0.039(4) 0.003(3)
C119 0.085(6) 0.056(4) 0.078(5) -0.004(3) 0.037(4) -0.012(4)
C120 0.084(5) 0.053(4) 0.055(3) -0.011(3) 0.034(3) -0.009(4)
C121 0.069(5) 0.062(4) 0.061(4) -0.003(3) 0.027(3) -0.009(4)
C122 0.083(5) 0.062(4) 0.053(3) -0.008(3) 0.026(3) -0.007(4)
C123 0.080(5) 0.067(4) 0.047(3) -0.011(3) 0.025(3) 0.003(4)
C124 0.051(4) 0.061(4) 0.059(3) 0.006(3) 0.021(3) 0.006(3)
C126 0.069(5) 0.059(4) 0.077(4) 0.003(3) 0.037(4) 0.009(4)
C127 0.072(5) 0.073(5) 0.081(5) -0.014(4) 0.041(4) -0.017(4)
C128 0.069(5) 0.088(6) 0.069(4) 0.004(4) 0.034(4) 0.006(4)
C129 0.084(5) 0.061(4) 0.050(3) -0.004(3) 0.024(3) 0.015(4)
C130 0.068(5) 0.075(5) 0.052(3) -0.002(3) 0.026(3) 0.006(4)
C131 0.102(6) 0.048(4) 0.084(5) -0.006(3) 0.057(5) -0.012(4)
C132 0.070(5) 0.054(4) 0.060(4) 0.004(3) 0.020(3) -0.003(3)
C133 0.085(6) 0.078(5) 0.044(3) 0.012(3) 0.024(3) 0.004(4)
C134 0.076(5) 0.054(4) 0.065(4) 0.000(3) 0.027(4) 0.011(4)
O900 0.109(5) 0.102(5) 0.095(4) 0.014(4) 0.015(4) -0.011(4)
C136 0.086(6) 0.077(5) 0.073(4) 0.008(4) 0.052(4) -0.005(4)
C137 0.096(6) 0.068(5) 0.067(4) 0.006(3) 0.050(4) 0.003(4)
C138 0.079(5) 0.057(4) 0.068(4) 0.001(3) 0.037(4) 0.005(4)
C139 0.099(6) 0.057(4) 0.052(3) -0.011(3) 0.030(4) -0.010(4)
C140 0.109(7) 0.050(4) 0.069(4) 0.002(3) 0.043(4) 0.003(4)
C141 0.080(5) 0.075(5) 0.079(5) 0.008(4) 0.046(4) 0.011(4)
C142 0.065(4) 0.051(4) 0.060(3) -0.003(3) 0.027(3) -0.004(3)
C143 0.060(4) 0.062(4) 0.063(4) 0.001(3) 0.033(3) 0.004(3)
C144 0.067(5) 0.075(5) 0.057(4) -0.007(3) 0.029(3) -0.013(4)
C145 0.090(6) 0.074(5) 0.073(4) -0.007(4) 0.043(4) 0.004(4)
C146 0.066(4) 0.065(4) 0.057(3) -0.007(3) 0.028(3) -0.006(4)
C147 0.064(4) 0.069(5) 0.060(4) -0.017(3) 0.026(3) -0.014(4)
C148 0.082(5) 0.055(4) 0.052(3) 0.000(3) 0.014(3) -0.007(4)
C149 0.071(5) 0.068(4) 0.066(4) -0.002(3) 0.038(4) -0.005(4)
C150 0.082(5) 0.060(4) 0.060(4) 0.000(3) 0.033(4) 0.004(4)
C151 0.085(5) 0.046(4) 0.074(4) -0.003(3) 0.037(4) -0.003(4)
C152 0.066(5) 0.064(4) 0.068(4) -0.011(3) 0.020(4) 0.011(4)
C154 0.056(4) 0.055(4) 0.054(3) -0.002(3) 0.024(3) 0.003(3)
C155 0.078(5) 0.060(4) 0.056(4) 0.002(3) 0.022(3) 0.002(4)
C156 0.105(6) 0.051(4) 0.055(4) 0.005(3) 0.031(4) 0.000(4)
C157 0.063(5) 0.063(4) 0.072(4) -0.003(3) 0.027(4) -0.002(4)
C158 0.068(5) 0.085(5) 0.074(5) 0.002(4) 0.037(4) 0.009(4)
C159 0.081(6) 0.094(6) 0.066(4) 0.002(4) 0.035(4) -0.011(5)
C160 0.088(6) 0.061(4) 0.093(5) 0.000(4) 0.058(5) -0.009(4)
C161 0.070(5) 0.087(6) 0.073(4) -0.003(4) 0.036(4) 0.007(4)
C162 0.080(6) 0.074(5) 0.068(4) -0.004(4) 0.030(4) 0.001(4)
C163 0.069(4) 0.054(4) 0.058(3) 0.000(3) 0.032(3) 0.003(3)
C164 0.066(5) 0.123(7) 0.065(4) 0.021(5) 0.031(4) 0.008(5)
C165 0.086(6) 0.066(5) 0.059(4) -0.001(3) 0.024(4) 0.000(4)
C166 0.089(6) 0.094(6) 0.054(4) -0.002(4) 0.032(4) -0.004(5)
C167 0.077(5) 0.057(4) 0.076(4) 0.004(3) 0.040(4) 0.008(4)
C168 0.074(5) 0.072(5) 0.065(4) -0.016(3) 0.032(4) -0.007(4)
C169 0.073(5) 0.058(5) 0.100(6) 0.003(4) 0.029(5) -0.011(4)
C170 0.110(7) 0.060(5) 0.088(5) 0.010(4) 0.054(5) -0.007(5)
C171 0.064(5) 0.074(5) 0.072(4) 0.004(4) 0.025(4) -0.007(4)
C172 0.088(5) 0.055(4) 0.050(3) -0.001(3) 0.032(3) -0.002(4)
C173 0.090(6) 0.059(4) 0.070(4) -0.007(3) 0.036(4) -0.016(4)
C174 0.085(6) 0.096(6) 0.051(4) 0.006(4) 0.026(4) 0.005(5)
C175 0.098(6) 0.073(5) 0.066(4) 0.016(4) 0.045(4) 0.007(5)
C176 0.071(5) 0.060(4) 0.073(4) -0.001(3) 0.033(4) 0.000(4)
C177 0.072(5) 0.096(6) 0.074(5) -0.016(4) 0.024(4) -0.001(5)
C178 0.069(5) 0.067(4) 0.061(4) -0.004(3) 0.028(3) -0.002(4)
C179 0.090(6) 0.099(6) 0.069(4) 0.005(4) 0.043(4) 0.004(5)
C180 0.078(5) 0.087(6) 0.060(4) -0.013(4) 0.019(4) 0.002(4)
C181 0.107(7) 0.083(5) 0.061(4) 0.015(4) 0.040(4) 0.027(5)
C182 0.079(5) 0.065(5) 0.078(5) -0.013(4) 0.037(4) 0.001(4)
C183 0.089(6) 0.058(4) 0.090(5) 0.004(4) 0.045(5) 0.009(4)
C184 0.097(7) 0.080(6) 0.089(6) 0.013(5) 0.060(5) 0.010(5)
C185 0.084(6) 0.082(5) 0.071(4) -0.012(4) 0.044(4) -0.009(4)
C186 0.072(5) 0.084(6) 0.101(6) -0.022(5) 0.052(5) -0.015(5)
C187 0.095(7) 0.082(6) 0.101(6) 0.012(5) 0.063(6) 0.007(5)
C188 0.133(9) 0.054(5) 0.059(4) 0.002(3) 0.026(5) 0.016(5)
C189 0.157(11) 0.107(8) 0.058(4) -0.007(5) 0.047(6) -0.068(8)
O807 0.160(8) 0.119(7) 0.127(7) 0.022(5) 0.049(6) -0.006(6)
C191 0.076(6) 0.075(5) 0.092(6) 0.012(4) 0.042(5) -0.007(4)
C192 0.101(6) 0.060(4) 0.074(4) 0.002(4) 0.049(4) -0.012(4)
C193 0.076(6) 0.129(8) 0.055(4) 0.008(4) 0.026(4) 0.001(6)
C195 0.087(6) 0.067(5) 0.077(5) 0.002(4) 0.039(4) 0.008(4)
C196 0.104(7) 0.075(5) 0.096(6) -0.025(5) 0.060(6) -0.011(5)
F781 0.354(17) 0.316(14) 0.078(4) -0.026(6) 0.112(7) -0.163(14)
C198 0.072(5) 0.099(7) 0.079(5) 0.018(5) 0.035(4) 0.008(5)
C199 0.071(5) 0.059(5) 0.100(6) -0.013(4) 0.032(4) 0.000(4)
C200 0.079(6) 0.087(6) 0.122(7) -0.016(5) 0.064(6) -0.002(5)
C201 0.082(6) 0.079(5) 0.086(5) -0.006(4) 0.045(5) -0.007(4)
C202 0.084(6) 0.083(6) 0.059(4) -0.006(4) 0.025(4) 0.003(5)
C203 0.092(6) 0.110(7) 0.063(4) 0.012(4) 0.040(4) 0.028(5)
C204 0.099(6) 0.075(5) 0.066(4) 0.000(4) 0.040(4) 0.007(4)
C206 0.066(5) 0.138(9) 0.074(5) -0.015(5) 0.039(4) -0.009(6)
C207 0.082(6) 0.092(6) 0.086(6) -0.016(5) 0.037(5) 0.007(5)
C208 0.086(6) 0.076(5) 0.068(4) -0.018(4) 0.033(4) -0.005(4)
C209 0.085(6) 0.086(6) 0.106(6) 0.034(5) 0.063(6) 0.022(5)
C210 0.106(7) 0.074(5) 0.054(4) -0.009(3) 0.026(4) 0.015(5)
C211 0.106(7) 0.081(6) 0.084(5) -0.029(4) 0.057(5) -0.028(5)
C212 0.102(7) 0.071(5) 0.064(4) 0.005(4) 0.047(4) -0.003(5)
C214 0.122(9) 0.089(6) 0.093(6) -0.035(5) 0.056(6) 0.002(6)
C215 0.074(6) 0.160(10) 0.065(5) 0.015(6) 0.031(4) 0.008(6)
C216 0.163(11) 0.070(6) 0.058(4) -0.011(4) 0.042(6) -0.030(7)
C217 0.134(8) 0.082(6) 0.061(4) 0.015(4) 0.043(5) 0.025(6)
C218 0.134(8) 0.093(6) 0.092(6) 0.019(5) 0.077(6) 0.042(6)
C219 0.105(8) 0.094(7) 0.106(7) -0.042(6) 0.054(6) -0.015(6)
C220 0.085(7) 0.125(8) 0.079(5) -0.036(6) 0.026(5) 0.000(6)
C221 0.195(12) 0.066(5) 0.083(6) -0.002(4) 0.074(7) 0.006(6)
C222 0.077(6) 0.216(14) 0.053(4) -0.006(7) 0.031(4) 0.002(8)
C223 0.093(7) 0.110(8) 0.096(7) -0.027(6) 0.028(6) -0.018(6)
C225 0.087(6) 0.105(7) 0.078(5) -0.012(5) 0.038(5) 0.001(5)
O808 0.124(7) 0.204(12) 0.149(8) 0.029(8) 0.036(6) 0.015(7)
C227 0.144(10) 0.130(9) 0.068(5) 0.017(5) 0.053(6) 0.066(8)
C228 0.164(13) 0.100(8) 0.088(7) -0.003(6) 0.061(8) -0.016(8)
C230 0.113(7) 0.075(6) 0.074(5) -0.014(4) 0.052(5) -0.022(5)
C231 0.158(14) 0.232(17) 0.065(6) -0.039(8) 0.016(7) 0.066(13)
C232 0.102(8) 0.131(10) 0.110(8) 0.001(7) 0.045(7) -0.005(7)
C233 0.116(8) 0.092(7) 0.085(6) -0.014(5) 0.043(6) -0.029(6)
C234 0.248(17) 0.077(7) 0.099(7) -0.005(6) 0.094(10) -0.001(8)
C235 0.215(19) 0.224(19) 0.102(10) -0.070(12) -0.042(11) 0.114(16)
C236 0.63(8) 0.46(6) 0.068(14) 0.04(2) -0.01(3) 0.22(5)
C237 0.224(16) 0.142(11) 0.106(8) 0.032(8) 0.102(10) -0.016(10)
C238 0.146(12) 0.137(12) 0.203(16) 0.000(11) 0.116(12) 0.010(10)
O805 0.089(4) 0.080(4) 0.078(3) 0.002(3) 0.031(3) 0.009(3)
O801 0.109(6) 0.114(6) 0.150(6) -0.027(5) 0.071(5) 0.006(5)
O804 0.136(7) 0.126(6) 0.128(6) 0.014(5) 0.046(5) -0.007(5)
O802 0.153(9) 0.154(9) 0.213(12) 0.042(8) 0.033(8) 0.033(7)
O806 0.31(2) 0.38(3) 0.36(3) 0.17(2) 0.27(2) 0.10(2)
C803 0.32(3) 0.44(5) 0.23(2) 0.12(3) 0.17(2) -0.11(3)
C800 0.86(9) 0.067(8) 0.097(12) 0.014(7) 0.22(3) 0.070(18)
F1 0.140(5) 0.077(3) 0.071(3) 0.014(2) 0.050(3) 0.018(3)
F3 0.119(5) 0.174(6) 0.060(3) 0.028(3) 0.012(3) -0.056(4)
F12 0.091(4) 0.125(4) 0.069(3) -0.002(3) 0.040(3) 0.013(3)
F2 0.140(5) 0.168(6) 0.068(3) 0.013(3) 0.060(3) 0.066(4)
F4 0.239(9) 0.127(5) 0.068(3) 0.000(3) 0.066(4) 0.031(5)
F10 0.259(9) 0.094(4) 0.060(3) -0.005(3) 0.002(4) 0.071(5)
F6 0.278(11) 0.298(11) 0.052(3) 0.042(5) 0.058(5) 0.183(10)
F9 0.091(4) 0.190(7) 0.127(5) -0.059(5) 0.021(4) -0.001(4)
F8 0.071(4) 0.079(4) 0.324(12) 0.008(6) 0.004(5) 0.014(3)
F11 0.081(4) 0.230(8) 0.065(3) -0.002(4) 0.024(3) -0.040(4)
C780 0.112(7) 0.084(6) 0.055(4) 0.017(4) 0.038(5) 0.028(5)
F7 0.086(4) 0.265(11) 0.150(6) 0.061(7) 0.061(4) 0.035(5)

loop_
_atom_type_symbol
_atom_type_description
_atom_type_scat_dispersion_real
_atom_type_scat_dispersion_imag
_atom_type_scat_source
C C 0.0181 0.0091 'International Tables Vol C Tables 4.2.6.8 and 6.1.1.4'
H H 0.0000 0.0000 'International Tables Vol C Tables 4.2.6.8 and 6.1.1.4'
N N 0.0311 0.0180 'International Tables Vol C Tables 4.2.6.8 and 6.1.1.4'
O O 0.0492 0.0322 'International Tables Vol C Tables 4.2.6.8 and 6.1.1.4'
F F 0.0727 0.0534 'International Tables Vol C Tables 4.2.6.8 and 6.1.1.4'

loop_
_geom_angle_atom_site_label_1
_geom_angle_atom_site_label_2
_geom_angle_atom_site_label_3
_geom_angle
C505 N506 C102 122.3(5)
C500 N300 C84 117.9(5)
C505 N3 C98 124.0(5)
C16 N4 C59 121.5(5)
C17 N5 C58 120.1(6)
C504 N6 C9 121.3(5)
C32 N8 C41 122.3(5)
C29 N9 C118 123.0(6)
C19 N11 C45 124.3(6)
C20 N13 C501 126.1(5)
C500 N14 C151 119.6(5)
C109 N15 C96 122.7(6)
C14 N16 C74 121.9(6)
C8 N17 C93 124.7(6)
C38 N18 C37 122.9(5)
C8 N19 C49 122.8(6)
C14 N21 C82 123.9(5)
C26 N22 C107 119.8(6)
C503 N23 C27 122.0(5)
C501 N24 C33 120.3(5)
C23 N25 C52 120.4(6)
C19 N27 C57 122.3(5)
C23 N28 C108 121.9(6)
C16 N29 C66 124.2(5)
C26 N30 C48 121.0(6)
C504 N32 C91 127.6(5)
C15 N33 C167 120.5(6)
C31 N34 C89 120.2(6)
C47 N35 C105 121.1(6)
C34 N36 C40 123.0(6)
C503 N37 C39 126.0(6)
C38 N38 C129 122.9(6)
C47 N40 C110 121.8(6)
C17 N41 C83 121.1(6)
O22 C505 N506 123.7(6)
O22 C505 N3 123.0(6)
N506 C505 N3 113.3(5)
O17 C504 N6 123.5(6)
O17 C504 N32 123.3(6)
N6 C504 N32 113.2(5)
O2 C500 N14 122.2(6)
O2 C500 N300 120.2(6)
N14 C500 N300 117.3(5)
O9 C501 N24 124.9(6)
O9 C501 N13 121.6(6)
N24 C501 N13 113.3(5)
C15 N46 C132 122.0(6)
O1 C503 N23 123.1(6)
O1 C503 N37 123.5(5)
N23 C503 N37 113.4(6)
C46 N48 C77 119.6(6)
C69 N103 C176 123.2(6)
C32 N202 C76 122.1(6)
C25 N200 C140 120.9(6)
C69 N102 C114 123.6(6)
O20 C5 N104 122.7(6)
O20 C5 N105 122.7(6)
N104 C5 N105 114.6(6)
C5 N105 C53 128.4(6)
C34 N101 C154 120.6(6)
O6 C8 N19 123.6(6)
O6 C8 N17 121.8(6)
N19 C8 N17 114.4(6)
N6 C9 C49 112.1(6)
N6 C9 C99 109.5(6)
C49 C9 C99 106.8(5)
C46 N100 C173 118.3(6)
C29 N509 C160 121.1(6)
O10 C14 N21 124.0(7)
O10 C14 N16 121.2(7)
N21 C14 N16 114.7(6)
O8 C15 N46 122.3(6)
O8 C15 N33 121.9(6)
N46 C15 N33 115.7(6)
O7 C16 N29 123.8(5)
O7 C16 N4 123.4(6)
N29 C16 N4 112.7(5)
O21 C17 N41 125.4(7)
O21 C17 N5 121.8(7)
N41 C17 N5 112.7(6)
C109 N507 C208 121.1(6)
O3 C19 N27 124.3(5)
O3 C19 N11 121.4(5)
N27 C19 N11 114.1(5)
C55 C20 N13 118.6(6)
C55 C20 C60 117.8(6)
N13 C20 C60 123.5(6)
C87 C21 C101 117.7(6)
C87 C21 C142 121.4(6)
C101 C21 C142 120.7(6)
C5 N104 C80 123.9(6)
O12 C23 N28 123.8(7)
O12 C23 N25 120.9(7)
N28 C23 N25 115.3(6)
C31 N500 C131 120.4(6)
O14 C25 N200 122.6(6)
O14 C25 N201 120.9(6)
N200 C25 N201 116.5(6)
O16 C26 N30 125.1(7)
O16 C26 N22 119.1(7)
N30 C26 N22 115.8(6)
N23 C27 C59 112.4(6)
N23 C27 C92 109.9(5)
C59 C27 C92 109.2(5)
C44 C28 C71 118.6(6)
C44 C28 C120 123.2(6)
C71 C28 C120 118.2(6)
O11 C29 N509 123.2(7)
O11 C29 N9 122.3(6)
N509 C29 N9 114.5(6)
C25 N201 C150 122.6(6)
O500 C31 N34 122.8(8)
O500 C31 N500 122.9(7)
N34 C31 N500 114.3(6)
O19 C32 N8 124.2(6)
O19 C32 N202 122.2(6)
N8 C32 N202 113.5(6)
N24 C33 C72 112.9(6)
N24 C33 C107 110.7(6)
C72 C33 C107 111.7(5)
O18 C34 N101 122.5(6)
O18 C34 N36 123.8(6)
N101 C34 N36 113.7(6)
C104 C36 C91 119.2(6)
N18 C37 C84 110.1(5)
N18 C37 C100 111.3(5)
C84 C37 C100 111.2(5)
O13 C38 N38 123.2(6)
O13 C38 N18 123.5(6)
N38 C38 N18 113.2(5)
C67 C39 N37 124.6(6)
C67 C39 C134 119.3(6)
N37 C39 C134 116.1(6)
N36 C40 C77 110.8(5)
N36 C40 C115 109.4(5)
C77 C40 C115 108.5(5)
N8 C41 C82 112.0(5)
C75 C42 C56 117.4(6)
C75 C42 C72 121.8(6)
C56 C42 C72 120.7(5)
C183 C43 C112 118.2(8)
C183 C43 C99 121.5(7)
C112 C43 C99 120.2(7)
C28 C44 C121 122.4(6)
N11 C45 C168 110.2(6)
N11 C45 C132 110.0(6)
C168 C45 C132 109.4(6)
O15 C46 N100 123.5(6)
O15 C46 N48 121.6(7)
N100 C46 N48 114.9(6)
O4 C47 N35 125.8(7)
O4 C47 N40 120.2(7)
N35 C47 N40 113.9(6)
N30 C48 C58 111.2(5)
N30 C48 C81 109.3(5)
C58 C48 C81 111.1(5)
N19 C49 C9 113.6(5)
C104 C50 C165 120.8(6)
C104 C50 C103 120.7(7)
C165 C50 C103 118.5(7)
C70 C51 C53 118.3(7)
N25 C52 C83 112.5(6)
N25 C52 C199 108.5(6)
C83 C52 C199 113.1(7)
C86 C53 N105 117.5(6)
C86 C53 C51 118.8(7)
N105 C53 C51 123.7(7)
C88 C55 C20 122.3(6)
C42 C56 C97 120.9(6)
N27 C57 C142 109.4(5)
N27 C57 C154 111.5(6)
C142 C57 C154 110.3(5)
N5 C58 C48 113.0(6)
N4 C59 C27 115.4(5)
C122 C60 C20 120.5(6)
C143 C62 C158 122.2(7)
C68 C63 C97 120.0(6)
C67 C64 C113 119.5(7)
C128 C65 C144 118.1(7)
C128 C65 C81 119.1(7)
C144 C65 C81 122.7(6)
N29 C66 C105 110.9(6)
N29 C66 C149 109.1(6)
C105 C66 C149 109.4(6)
C39 C67 C64 119.7(6)
C63 C68 C75 120.1(6)
O5 C69 N102 124.1(7)
O5 C69 N103 120.7(7)
N102 C69 N103 115.1(7)
C79 C70 C51 123.7(7)
C106 C71 C28 119.4(6)
C42 C72 C33 114.0(6)
F1 C73 F2 104.3(7)
F1 C73 F3 104.1(7)
F2 C73 F3 107.3(7)
F1 C73 C78 114.4(6)
F2 C73 C78 113.3(7)
F3 C73 C78 112.6(6)
N16 C74 C110 111.6(6)
N16 C74 C117 108.2(6)
C110 C74 C117 111.4(6)
C42 C75 C68 122.1(6)
N202 C76 C150 109.4(5)
N202 C76 C155 111.1(6)
C150 C76 C155 113.9(6)
N48 C77 C40 112.8(5)
C88 C78 C122 119.3(6)
C88 C78 C73 120.2(6)
C122 C78 C73 120.4(6)
C70 C79 C138 117.6(7)
C70 C79 C162 123.4(7)
C138 C79 C162 119.0(7)
N104 C80 C157 111.6(5)
N104 C80 C176 110.4(6)
C157 C80 C176 107.8(6)
C65 C81 C48 114.8(6)
N21 C82 C41 112.9(5)
N21 C82 C95 110.5(5)
C41 C82 C95 107.3(6)
N41 C83 C52 112.9(6)
N300 C84 C37 112.0(5)
C116 C85 C137 118.3(8)
C116 C85 C92 121.0(7)
C137 C85 C92 120.6(7)
C138 C86 C53 121.6(6)
C21 C87 C148 122.0(7)
C55 C88 C78 119.9(6)
N34 C89 C93 112.0(6)
C136 C90 C141 118.9(7)
C136 C90 C149 121.5(7)
C141 C90 C149 119.6(7)
N32 C91 C156 118.4(6)
N32 C91 C36 123.9(6)
C156 C91 C36 117.7(6)
C85 C92 C27 113.7(6)
N17 C93 C89 109.7(5)
N17 C93 C124 109.2(6)
C89 C93 C124 112.8(6)
C180 C94 C164 119.5(8)
C180 C94 C95 118.6(7)
C164 C94 C95 121.9(7)
C94 C95 C82 115.0(6)
N15 C96 C98 112.0(6)
C63 C97 C56 119.4(6)
N3 C98 C96 109.0(5)
N3 C98 C120 110.7(6)
C96 C98 C120 109.2(6)
C9 C99 C43 116.8(6)
C163 C100 C37 113.8(5)
C166 C101 C21 121.7(7)
N506 C102 C118 112.5(6)
F10 C103 F12 105.5(8)
F10 C103 F11 106.2(8)
F12 C103 F11 103.9(7)
F10 C103 C50 113.4(6)
F12 C103 C50 112.8(7)
F11 C103 C50 114.1(7)
C50 C104 C36 120.6(6)
N35 C105 C66 112.2(6)
C146 C106 C71 121.9(7)
N22 C107 C33 113.0(5)
N28 C108 C129 111.7(5)
N28 C108 C172 109.6(5)
C129 C108 C172 111.6(6)
O508 C109 N507 122.3(6)
O508 C109 N15 121.1(6)
N507 C109 N15 116.6(6)
N40 C110 C74 113.0(6)
C210 C111 C195 118.6(8)
C210 C111 C172 122.0(8)
C195 C111 C172 119.4(7)
C159 C112 C43 119.4(8)
C123 C113 C64 119.5(6)
C123 C113 C780 121.1(7)
C64 C113 C780 119.2(7)
N102 C114 C204 111.0(6)
N102 C114 C167 111.8(6)
C204 C114 C167 108.7(7)
C147 C115 C40 114.5(5)
C85 C116 C191 121.6(8)
N9 C118 C218 110.4(6)
N9 C118 C102 110.8(5)
C218 C118 C102 110.2(7)
C147 C119 C127 120.9(8)
C28 C120 C98 113.1(6)
C146 C121 C44 117.5(7)
C78 C122 C60 120.1(6)
C134 C123 C113 120.4(7)
C143 C124 C93 115.4(6)
C170 C126 C192 115.6(7)
C170 C126 C157 125.0(8)
C192 C126 C157 119.5(7)
C196 C127 C119 120.0(8)
C65 C128 C182 121.0(7)
N38 C129 C108 114.1(6)
C185 C130 C163 121.9(7)
N500 C131 C160 112.7(6)
N46 C132 C45 112.1(6)
C145 C133 C177 117.4(8)
C145 C133 C155 120.3(8)
C177 C133 C155 122.3(8)
C123 C134 C39 121.5(7)
C90 C136 C193 121.3(8)
C184 C137 C85 121.6(9)
C86 C138 C79 119.9(7)
C166 C139 C148 120.0(7)
C90 C141 C186 119.4(8)
C21 C142 C57 112.4(6)
C62 C143 C181 117.3(7)
C62 C143 C124 121.2(6)
C181 C143 C124 121.5(7)
C65 C144 C171 122.7(7)
C133 C145 C214 121.8(9)
C106 C146 C121 120.3(7)
C119 C147 C152 118.4(8)
C119 C147 C115 123.3(7)
C152 C147 C115 118.2(7)
C87 C148 C139 118.6(7)
C90 C149 C66 114.7(6)
N201 C150 C76 111.5(6)
C207 C152 C147 119.9(8)
N101 C154 C57 112.5(5)
C133 C155 C76 115.9(6)
C165 C156 C91 122.3(7)
C126 C157 C80 114.6(6)
C179 C158 C62 119.5(8)
C198 C159 C112 120.3(9)
N509 C160 C131 112.1(7)
N509 C160 C200 108.0(7)
C131 C160 C200 112.6(7)
F8 C162 F9 110.6(9)
F8 C162 F7 102.1(9)
F9 C162 F7 100.4(9)
F8 C162 C79 114.3(8)
F9 C162 C79 113.5(8)
F7 C162 C79 114.7(7)
C178 C163 C130 118.0(6)
C178 C163 C100 119.9(7)
C130 C163 C100 122.0(6)
C215 C164 C94 119.3(10)
C156 C165 C50 119.4(7)
C101 C166 C139 120.0(8)
N33 C167 C114 114.7(6)
C182 C169 C171 124.4(8)
C126 C170 C217 123.0(8)
C169 C171 C144 117.1(8)
C111 C172 C108 115.4(6)
C178 C174 C175 120.5(7)
C185 C175 C174 119.3(7)
N103 C176 C80 114.8(6)
C133 C177 C223 119.3(9)
C174 C178 C163 120.5(7)
C158 C179 C203 118.6(8)
C94 C180 C220 119.7(10)
C203 C181 C143 121.4(8)
C169 C182 C128 116.5(7)
C43 C183 C187 121.6(9)
C137 C184 C209 119.8(9)
C130 C185 C175 119.8(8)
C206 C186 C141 122.2(9)
C198 C187 C183 117.2(9)
C216 C188 C210 121.5(9)
C228 C189 C233 119.6(10)
C116 C191 C209 117.3(9)
C201 C192 C126 122.5(7)
C136 C193 C206 120.5(9)
C211 C195 C111 120.5(8)
C207 C196 C127 120.1(9)
C159 C198 C187 123.2(9)
C202 C201 C192 120.1(8)
C201 C202 C217 121.1(8)
C181 C203 C179 120.8(8)
C212 C204 C114 118.2(8)
C186 C206 C193 117.7(9)
C196 C207 C152 120.6(9)
C184 C209 C191 121.3(9)
C111 C210 C188 117.6(9)
C216 C211 C195 120.8(10)
C225 C212 C221 114.8(9)
C225 C212 C204 125.4(8)
C221 C212 C204 119.8(9)
C219 C214 C145 117.5(9)
C222 C215 C164 121.0(10)
C211 C216 C188 120.9(9)
C202 C217 C170 117.7(8)
C227 C218 C118 116.3(10)
C223 C219 C214 122.8(10)
C180 C220 C222 121.3(10)
C228 C221 C212 126.0(13)
C215 C222 C220 119.1(9)
C219 C223 C177 121.1(10)
C212 C225 C233 121.1(9)
C234 C227 C218 121.9(14)
C234 C227 C231 113.2(13)
C218 C227 C231 124.9(9)
C221 C228 C189 119.0(13)
C227 C231 C235 127.2(17)
C225 C233 C189 119.2(11)
C227 C234 C800 113.6(18)
C236 C235 C231 114(3)
C800 C236 C235 128(4)
C236 C800 C234 122(2)
F4 C780 F781 101.5(9)
F4 C780 F6 104.5(9)
F781 C780 F6 103.9(11)
F4 C780 C113 117.3(8)
F781 C780 C113 114.4(9)
F6 C780 C113 113.6(8)

loop_
_geom_bond_atom_site_label_1
_geom_bond_atom_site_label_2
_geom_bond_distance
O1 C503 1.240(7)
O2 C500 1.263(7)
O3 C19 1.243(7)
O4 C47 1.222(8)
O5 C69 1.254(9)
O6 C8 1.246(8)
O7 C16 1.227(7)
O8 C15 1.256(8)
O9 C501 1.230(7)
O10 C14 1.257(8)
O11 C29 1.257(8)
O12 C23 1.246(8)
O13 C38 1.236(7)
O14 C25 1.241(8)
O15 C46 1.244(8)
O16 C26 1.267(8)
O17 C504 1.219(7)
O18 C34 1.242(8)
O19 C32 1.252(8)
O20 C5 1.258(7)
O21 C17 1.213(8)
O22 C505 1.246(7)
N506 C505 1.351(8)
N506 C102 1.422(8)
N300 C500 1.384(8)
N300 C84 1.451(9)
O508 C109 1.263(8)
N3 C505 1.362(8)
N3 C98 1.463(9)
N4 C16 1.382(8)
N4 C59 1.434(8)
N5 C17 1.393(9)
N5 C58 1.446(10)
N6 C504 1.355(8)
N6 C9 1.453(8)
N8 C32 1.340(8)
N8 C41 1.474(8)
N9 C29 1.368(9)
N9 C118 1.458(9)
N11 C19 1.369(8)
N11 C45 1.433(8)
O809 C161 1.435(10)
N13 C20 1.399(8)
N13 C501 1.392(8)
N14 C500 1.340(8)
N14 C151 1.433(9)
N15 C109 1.360(8)
N15 C96 1.451(8)
N16 C14 1.370(9)
N16 C74 1.464(9)
N17 C8 1.378(9)
N17 C93 1.440(8)
N18 C38 1.357(8)
N18 C37 1.454(8)
N19 C8 1.325(8)
N19 C49 1.465(9)
O500 C31 1.240(9)
N21 C14 1.348(9)
N21 C82 1.455(9)
N22 C26 1.374(9)
N22 C107 1.460(10)
N23 C503 1.341(8)
N23 C27 1.427(8)
N24 C501 1.342(8)
N24 C33 1.472(8)
N25 C23 1.379(9)
N25 C52 1.461(9)
N27 C19 1.367(8)
N27 C57 1.466(8)
N28 C23 1.327(9)
N28 C108 1.482(9)
N29 C16 1.377(8)
N29 C66 1.453(8)
N30 C26 1.324(9)
N30 C48 1.480(8)
N32 C504 1.387(8)
N32 C91 1.390(8)
N33 C15 1.352(9)
N33 C167 1.455(9)
N34 C31 1.360(9)
N34 C89 1.440(10)
N35 C47 1.337(9)
N35 C105 1.462(10)
N36 C34 1.358(8)
N36 C40 1.454(8)
N37 C503 1.373(8)
N37 C39 1.406(8)
N38 C38 1.354(9)
N38 C129 1.453(8)
N40 C47 1.409(10)
N40 C110 1.442(9)
N41 C17 1.354(10)
N41 C83 1.460(9)
N46 C15 1.352(9)
N46 C132 1.456(9)
N48 C46 1.385(9)
N48 C77 1.455(9)
N103 C69 1.364(9)
N103 C176 1.439(10)
N202 C32 1.359(9)
N202 C76 1.470(9)
N200 C25 1.332(9)
N200 C140 1.439(9)
N102 C69 1.339(9)
N102 C114 1.464(9)
C5 N104 1.330(9)
C5 N105 1.368(9)
N105 C53 1.409(9)
N101 C34 1.361(9)
N101 C154 1.458(8)
C9 C49 1.521(9)
C9 C99 1.520(10)
N100 C46 1.354(10)
N100 C173 1.476(9)
N509 C29 1.344(9)
N509 C160 1.467(10)
N507 C109 1.345(9)
N507 C208 1.439(9)
C20 C55 1.390(9)
C20 C60 1.391(10)
C21 C87 1.368(10)
C21 C101 1.404(10)
C21 C142 1.493(9)
N104 C80 1.434(9)
N500 C31 1.394(11)
N500 C131 1.449(10)
C25 N201 1.360(9)
C27 C59 1.525(10)
C27 C92 1.562(9)
C28 C44 1.381(10)
C28 C71 1.408(9)
C28 C120 1.513(10)
N201 C150 1.439(9)
C33 C72 1.531(10)
C33 C107 1.524(9)
C36 C104 1.388(9)
C36 C91 1.421(9)
C37 C84 1.513(10)
C37 C100 1.566(9)
C39 C67 1.369(9)
C39 C134 1.408(10)
C40 C77 1.534(9)
C40 C115 1.543(10)
C41 C82 1.515(9)
C42 C75 1.384(9)
C42 C56 1.406(9)
C42 C72 1.504(9)
C43 C183 1.396(11)
C43 C112 1.415(11)
C43 C99 1.541(11)
C44 C121 1.418(11)
C45 C168 1.533(10)
C45 C132 1.545(11)
C48 C58 1.540(9)
C48 C81 1.553(10)
C50 C104 1.361(10)
C50 C165 1.379(11)
C50 C103 1.498(9)
C51 C70 1.371(10)
C51 C53 1.409(9)
C52 C83 1.494(10)
C52 C199 1.545(11)
C53 C86 1.383(10)
C55 C88 1.369(9)
C56 C97 1.421(10)
C57 C142 1.514(9)
C57 C154 1.543(10)
C60 C122 1.388(9)
C62 C143 1.368(10)
C62 C158 1.414(10)
C63 C68 1.383(10)
C63 C97 1.383(9)
C64 C67 1.402(9)
C64 C113 1.416(10)
C65 C128 1.374(10)
C65 C144 1.384(10)
C65 C81 1.491(10)
C66 C105 1.527(10)
C66 C149 1.552(11)
C68 C75 1.395(10)
C70 C79 1.358(10)
C71 C106 1.397(10)
C73 F1 1.318(9)
C73 F2 1.313(9)
C73 F3 1.338(9)
C73 C78 1.475(9)
C74 C110 1.509(10)
C74 C117 1.522(10)
C76 C150 1.535(11)
C76 C155 1.543(9)
C78 C88 1.373(9)
C78 C122 1.403(10)
C79 C138 1.418(10)
C79 C162 1.480(11)
C80 C157 1.549(10)
C80 C176 1.571(10)
C82 C95 1.532(9)
C85 C116 1.374(11)
C85 C137 1.393(11)
C85 C92 1.505(11)
C86 C138 1.363(10)
C87 C148 1.396(10)
C89 C93 1.532(10)
C90 C136 1.358(10)
C90 C141 1.385(11)
C90 C149 1.511(10)
C91 C156 1.386(10)
C93 C124 1.559(10)
C94 C180 1.364(11)
C94 C164 1.398(12)
C94 C95 1.527(9)
C96 C98 1.537(11)
C98 C120 1.527(9)
C100 C163 1.513(9)
C101 C166 1.370(10)
C102 C118 1.524(11)
C103 F10 1.304(10)
C103 F12 1.320(9)
C103 F11 1.321(10)
C106 C146 1.365(10)
C108 C129 1.521(11)
C108 C172 1.555(9)
C111 C210 1.392(11)
C111 C195 1.420(12)
C111 C172 1.488(11)
C112 C159 1.383(12)
C113 C123 1.372(11)
C113 C780 1.460(10)
C114 C204 1.521(10)
C114 C167 1.532(11)
C115 C147 1.531(11)
C116 C191 1.443(12)
C118 C218 1.517(10)
C119 C147 1.375(11)
C119 C127 1.398(11)
C121 C146 1.410(10)
C123 C134 1.350(9)
C124 C143 1.488(9)
C126 C170 1.383(11)
C126 C192 1.408(11)
C126 C157 1.496(11)
C127 C196 1.380(13)
C128 C182 1.440(12)
C130 C185 1.364(11)
C130 C163 1.401(10)
C131 C160 1.508(11)
C133 C145 1.394(11)
C133 C177 1.396(12)
C133 C155 1.485(11)
O900 C237 1.472(14)
C136 C193 1.364(12)
C137 C184 1.390(12)
C139 C166 1.374(11)
C139 C148 1.405(11)
C141 C186 1.376(12)
C143 C181 1.400(10)
C144 C171 1.379(11)
C145 C214 1.421(12)
C147 C152 1.416(11)
C152 C207 1.392(12)
C156 C165 1.360(10)
C158 C179 1.378(11)
C159 C198 1.354(13)
C160 C200 1.530(13)
C162 F8 1.276(10)
C162 F9 1.273(10)
C162 F7 1.327(11)
C163 C178 1.394(10)
C164 C215 1.380(12)
C169 C182 1.354(12)
C169 C171 1.373(12)
C170 C217 1.407(12)
C174 C178 1.374(11)
C174 C175 1.403(12)
C175 C185 1.387(11)
C177 C223 1.429(13)
C179 C203 1.401(13)
C180 C220 1.395(12)
C181 C203 1.376(11)
C183 C187 1.404(13)
C184 C209 1.376(13)
C186 C206 1.354(14)
C187 C198 1.370(13)
C188 C216 1.352(15)
C188 C210 1.434(14)
C189 C228 1.339(17)
C189 C233 1.424(16)
O807 C232 1.416(15)
C191 C209 1.394(13)
C192 C201 1.366(11)
C193 C206 1.396(14)
C195 C211 1.383(12)
C196 C207 1.368(13)
F781 C780 1.298(14)
C201 C202 1.358(12)
C202 C217 1.385(13)
C204 C212 1.460(12)
C211 C216 1.336(15)
C212 C225 1.354(13)
C212 C221 1.427(12)
C214 C219 1.368(15)
C215 C222 1.376(17)
C218 C227 1.452(16)
C219 C223 1.304(15)
C220 C222 1.351(16)
C221 C228 1.290(15)
C225 C233 1.386(13)
O808 C238 1.496(19)
C227 C234 1.350(14)
C227 C231 1.46(2)
C230 O806 1.34(3)
C231 C235 1.419(19)
C234 C800 1.66(4)
C235 C236 1.26(5)
C236 C800 1.14(9)
O802 C803 1.42(2)
F4 C780 1.271(10)
F6 C780 1.288(11)

loop_
_geom_torsion_atom_site_label_1
_geom_torsion_atom_site_label_2
_geom_torsion_atom_site_label_3
_geom_torsion_atom_site_label_4
_geom_torsion
C102 N506 C505 O22 11.4(11)
C102 N506 C505 N3 -166.6(6)
C98 N3 C505 O22 -7.7(11)
C98 N3 C505 N506 170.4(6)
C9 N6 C504 O17 -7.2(10)
C9 N6 C504 N32 171.4(6)
C91 N32 C504 O17 -3.9(11)
C91 N32 C504 N6 177.5(6)
C151 N14 C500 O2 -12.0(11)
C151 N14 C500 N300 174.0(7)
C84 N300 C500 O2 31.0(10)
C84 N300 C500 N14 -154.9(7)
C33 N24 C501 O9 7.3(11)
C33 N24 C501 N13 -168.5(6)
C20 N13 C501 O9 -16.9(11)
C20 N13 C501 N24 159.1(7)
C27 N23 C503 O1 -7.5(11)
C27 N23 C503 N37 170.7(6)
C39 N37 C503 O1 8.5(11)
C39 N37 C503 N23 -169.7(7)
O20 C5 N105 C53 -2.2(11)
N104 C5 N105 C53 175.2(6)
C49 N19 C8 O6 10.8(10)
C49 N19 C8 N17 -173.5(5)
C93 N17 C8 O6 -8.1(10)
C93 N17 C8 N19 176.1(6)
C504 N6 C9 C49 -95.3(7)
C504 N6 C9 C99 146.3(6)
C82 N21 C14 O10 1.7(9)
C82 N21 C14 N16 -175.0(5)
C74 N16 C14 O10 15.8(9)
C74 N16 C14 N21 -167.4(5)
C132 N46 C15 O8 -11.6(10)
C132 N46 C15 N33 168.4(6)
C167 N33 C15 O8 4.3(10)
C167 N33 C15 N46 -175.6(6)
C66 N29 C16 O7 0.7(11)
C66 N29 C16 N4 -175.0(6)
C59 N4 C16 O7 18.9(10)
C59 N4 C16 N29 -165.4(6)
C83 N41 C17 O21 -9.6(10)
C83 N41 C17 N5 172.1(6)
C58 N5 C17 O21 6.5(10)
C58 N5 C17 N41 -175.1(6)
C57 N27 C19 O3 -25.1(10)
C57 N27 C19 N11 159.4(6)
C45 N11 C19 O3 3.8(10)
C45 N11 C19 N27 179.5(6)
C501 N13 C20 C55 164.9(7)
C501 N13 C20 C60 -18.0(11)
O20 C5 N104 C80 -4.3(10)
N105 C5 N104 C80 178.2(6)
C108 N28 C23 O12 -5.1(10)
C108 N28 C23 N25 174.9(6)
C52 N25 C23 O12 20.6(10)
C52 N25 C23 N28 -159.4(6)
C140 N200 C25 O14 7.9(12)
C140 N200 C25 N201 -173.1(7)
C48 N30 C26 O16 -3.9(10)
C48 N30 C26 N22 176.9(5)
C107 N22 C26 O16 15.6(9)
C107 N22 C26 N30 -165.1(6)
C503 N23 C27 C59 -95.5(7)
C503 N23 C27 C92 142.6(6)
C160 N509 C29 O11 17.6(11)
C160 N509 C29 N9 -164.5(7)
C118 N9 C29 O11 -4.6(10)
C118 N9 C29 N509 177.5(6)
O14 C25 N201 C150 6.9(11)
N200 C25 N201 C150 -172.1(7)
C89 N34 C31 O500 9.4(10)
C89 N34 C31 N500 -169.9(6)
C131 N500 C31 O500 -11.2(10)
C131 N500 C31 N34 168.1(6)
C41 N8 C32 O19 1.5(10)
C41 N8 C32 N202 -179.6(6)
C76 N202 C32 O19 -24.2(10)
C76 N202 C32 N8 156.9(6)
C501 N24 C33 C72 97.2(7)
C501 N24 C33 C107 -136.8(7)
C154 N101 C34 O18 13.2(10)
C154 N101 C34 N36 -168.2(6)
C40 N36 C34 O18 8.3(11)
C40 N36 C34 N101 -170.3(6)
C38 N18 C37 C84 -111.8(7)
C38 N18 C37 C100 124.5(6)
C129 N38 C38 O13 15.7(11)
C129 N38 C38 N18 -169.3(6)
C37 N18 C38 O13 -5.8(10)
C37 N18 C38 N38 179.1(6)
C503 N37 C39 C67 -25.4(12)
C503 N37 C39 C134 156.4(7)
C34 N36 C40 C77 -97.5(7)
C34 N36 C40 C115 142.9(6)
C32 N8 C41 C82 105.8(7)
C71 C28 C44 C121 -1.8(9)
C120 C28 C44 C121 -178.6(6)
C19 N11 C45 C168 -143.0(7)
C19 N11 C45 C132 96.3(8)
C173 N100 C46 O15 1.8(10)
C173 N100 C46 N48 -175.3(6)
C77 N48 C46 O15 9.8(9)
C77 N48 C46 N100 -173.0(6)
C105 N35 C47 O4 10.3(11)
C105 N35 C47 N40 -174.2(6)
C110 N40 C47 O4 -22.2(10)
C110 N40 C47 N35 162.1(6)
C26 N30 C48 C58 -90.8(7)
C26 N30 C48 C81 146.1(6)
C8 N19 C49 C9 82.7(8)
N6 C9 C49 N19 45.9(7)
C99 C9 C49 N19 165.9(6)
C23 N25 C52 C83 82.5(8)
C23 N25 C52 C199 -151.6(7)
C5 N105 C53 C86 165.9(6)
C5 N105 C53 C51 -13.1(11)
C70 C51 C53 C86 2.1(10)
C70 C51 C53 N105 -179.0(6)
N13 C20 C55 C88 175.6(7)
C60 C20 C55 C88 -1.6(11)
C75 C42 C56 C97 -3.2(11)
C72 C42 C56 C97 174.6(7)
C19 N27 C57 C142 154.5(6)
C19 N27 C57 C154 -83.2(8)
C17 N5 C58 C48 78.9(7)
N30 C48 C58 N5 59.1(7)
C81 C48 C58 N5 -178.8(5)
C16 N4 C59 C27 74.6(8)
N23 C27 C59 N4 43.8(8)
C92 C27 C59 N4 166.0(5)
C55 C20 C60 C122 2.2(11)
N13 C20 C60 C122 -174.9(7)
C16 N29 C66 C105 -104.0(7)
C16 N29 C66 C149 135.4(7)
N37 C39 C67 C64 177.8(7)
C134 C39 C67 C64 -4.1(11)
C113 C64 C67 C39 4.3(12)
C97 C63 C68 C75 2.4(12)
C114 N102 C69 O5 -12.7(11)
C114 N102 C69 N103 170.9(6)
C176 N103 C69 O5 11.7(11)
C176 N103 C69 N102 -171.8(6)
C53 C51 C70 C79 -1.0(11)
C44 C28 C71 C106 1.8(9)
C120 C28 C71 C106 178.8(6)
C75 C42 C72 C33 104.3(8)
C56 C42 C72 C33 -73.5(8)
N24 C33 C72 C42 64.5(7)
C107 C33 C72 C42 -61.0(7)
C14 N16 C74 C110 74.1(8)
C14 N16 C74 C117 -162.9(6)
C56 C42 C75 C68 1.6(11)
C72 C42 C75 C68 -176.2(7)
C63 C68 C75 C42 -1.1(12)
C32 N202 C76 C150 -102.2(7)
C32 N202 C76 C155 131.1(7)
C46 N48 C77 C40 79.8(7)
N36 C40 C77 N48 63.2(7)
C115 C40 C77 N48 -176.7(5)
F1 C73 C78 C88 30.9(11)
F2 C73 C78 C88 -88.5(9)
F3 C73 C78 C88 149.5(8)
F1 C73 C78 C122 -147.4(7)
F2 C73 C78 C122 93.2(9)
F3 C73 C78 C122 -28.8(11)
C51 C70 C79 C138 -0.2(11)
C51 C70 C79 C162 178.6(7)
C5 N104 C80 C157 137.3(7)
C5 N104 C80 C176 -102.9(7)
C128 C65 C81 C48 -89.2(8)
C144 C65 C81 C48 86.9(9)
N30 C48 C81 C65 54.9(7)
C58 C48 C81 C65 -68.2(7)
C14 N21 C82 C41 -99.7(7)
C14 N21 C82 C95 140.0(6)
N8 C41 C82 N21 47.0(7)
N8 C41 C82 C95 169.1(5)
C17 N41 C83 C52 -104.5(8)
N25 C52 C83 N41 52.5(8)
C199 C52 C83 N41 -70.9(8)
C500 N300 C84 C37 72.2(8)
N18 C37 C84 N300 61.0(6)
C100 C37 C84 N300 -175.2(5)
N105 C53 C86 C138 179.0(6)
C51 C53 C86 C138 -2.0(10)
C101 C21 C87 C148 1.4(11)
C142 C21 C87 C148 -174.2(7)
C20 C55 C88 C78 0.9(12)
C122 C78 C88 C55 -0.6(11)
C73 C78 C88 C55 -178.9(7)
C31 N34 C89 C93 84.4(7)
C504 N32 C91 C156 172.8(7)
C504 N32 C91 C36 -5.8(11)
C104 C36 C91 N32 176.3(7)
C104 C36 C91 C156 -2.3(11)
C116 C85 C92 C27 82.4(8)
C137 C85 C92 C27 -100.7(7)
N23 C27 C92 C85 -69.3(8)
C59 C27 C92 C85 167.0(6)
C8 N17 C93 C89 -100.3(7)
C8 N17 C93 C124 135.6(6)
N34 C89 C93 N17 57.0(8)
N34 C89 C93 C124 178.9(6)
C180 C94 C95 C82 -103.4(8)
C164 C94 C95 C82 76.0(10)
N21 C82 C95 C94 -70.3(8)
C41 C82 C95 C94 166.1(6)
C109 N15 C96 C98 86.9(8)
C68 C63 C97 C56 -4.0(12)
C42 C56 C97 C63 4.5(12)
C505 N3 C98 C96 -102.2(7)
C505 N3 C98 C120 137.6(7)
N15 C96 C98 N3 55.1(7)
N15 C96 C98 C120 176.2(6)
N6 C9 C99 C43 -71.5(8)
C49 C9 C99 C43 166.9(6)
C183 C43 C99 C9 87.7(9)
C112 C43 C99 C9 -95.1(8)
N18 C37 C100 C163 61.2(7)
C84 C37 C100 C163 -61.9(7)
C87 C21 C101 C166 -1.0(11)
C142 C21 C101 C166 174.7(7)
C505 N506 C102 C118 86.2(8)
C104 C50 C103 F10 12.1(12)
C165 C50 C103 F10 -165.4(9)
C104 C50 C103 F12 -107.8(9)
C165 C50 C103 F12 74.7(10)
C104 C50 C103 F11 134.0(8)
C165 C50 C103 F11 -43.5(11)
C165 C50 C104 C36 -3.0(12)
C103 C50 C104 C36 179.5(7)
C91 C36 C104 C50 4.1(11)
C47 N35 C105 C66 92.1(8)
N29 C66 C105 N35 55.9(7)
C149 C66 C105 N35 176.3(6)
C28 C71 C106 C146 -1.1(9)
C26 N22 C107 C33 63.6(8)
N24 C33 C107 N22 56.5(8)
C72 C33 C107 N22 -176.8(6)
C23 N28 C108 C129 -93.1(8)
C23 N28 C108 C172 142.8(7)
C208 N507 C109 O508 9.2(11)
C208 N507 C109 N15 -171.4(7)
C96 N15 C109 O508 11.5(11)
C96 N15 C109 N507 -167.9(7)
C47 N40 C110 C74 -92.6(8)
N16 C74 C110 N40 50.0(8)
C117 C74 C110 N40 -71.2(8)
C183 C43 C112 C159 1.3(10)
C99 C43 C112 C159 -175.9(7)
C67 C64 C113 C123 -2.8(12)
C67 C64 C113 C780 -179.0(8)
C69 N102 C114 C204 151.0(7)
C69 N102 C114 C167 -87.3(8)
N36 C40 C115 C147 -70.1(7)
C77 C40 C115 C147 168.9(6)
C137 C85 C116 C191 3.3(10)
C92 C85 C116 C191 -179.7(6)
C29 N9 C118 C218 134.0(8)
C29 N9 C118 C102 -103.7(7)
N506 C102 C118 N9 51.6(7)
N506 C102 C118 C218 174.0(6)
C44 C28 C120 C98 67.9(8)
C71 C28 C120 C98 -109.0(7)
N3 C98 C120 C28 -75.7(7)
C96 C98 C120 C28 164.2(6)
C28 C44 C121 C146 1.0(10)
C88 C78 C122 C60 1.2(11)
C73 C78 C122 C60 179.5(7)
C20 C60 C122 C78 -2.0(12)
C64 C113 C123 C134 1.0(12)
C780 C113 C123 C134 177.1(9)
N17 C93 C124 C143 -79.3(7)
C89 C93 C124 C143 158.5(6)
C147 C119 C127 C196 -4.2(12)
C144 C65 C128 C182 -2.6(12)
C81 C65 C128 C182 173.5(7)
C38 N38 C129 C108 78.1(8)
N28 C108 C129 N38 46.4(8)
C172 C108 C129 N38 169.4(6)
C31 N500 C131 C160 -98.7(8)
C15 N46 C132 C45 -98.8(8)
N11 C45 C132 N46 52.9(8)
C168 C45 C132 N46 -68.3(7)
C113 C123 C134 C39 -0.8(13)
C67 C39 C134 C123 2.4(12)
N37 C39 C134 C123 -179.4(7)
C141 C90 C136 C193 -0.6(12)
C149 C90 C136 C193 179.7(8)
C116 C85 C137 C184 -2.7(10)
C92 C85 C137 C184 -179.6(7)
C53 C86 C138 C79 0.8(10)
C70 C79 C138 C86 0.3(10)
C162 C79 C138 C86 -178.6(7)
C136 C90 C141 C186 0.5(11)
C149 C90 C141 C186 -179.9(7)
C87 C21 C142 C57 76.7(9)
C101 C21 C142 C57 -98.8(8)
N27 C57 C142 C21 174.1(6)
C154 C57 C142 C21 51.0(8)
C158 C62 C143 C181 -1.8(12)
C158 C62 C143 C124 175.5(7)
C93 C124 C143 C62 -117.8(7)
C93 C124 C143 C181 59.4(10)
C128 C65 C144 C171 2.3(12)
C81 C65 C144 C171 -173.7(7)
C177 C133 C145 C214 -1.8(12)
C155 C133 C145 C214 177.9(8)
C71 C106 C146 C121 0.4(10)
C44 C121 C146 C106 -0.3(10)
C127 C119 C147 C152 3.7(11)
C127 C119 C147 C115 -178.0(7)
C40 C115 C147 C119 65.6(9)
C40 C115 C147 C152 -116.1(7)
C21 C87 C148 C139 0.2(11)
C166 C139 C148 C87 -2.4(12)
C136 C90 C149 C66 73.1(9)
C141 C90 C149 C66 -106.6(8)
N29 C66 C149 C90 -74.6(8)
C105 C66 C149 C90 163.9(6)
C25 N201 C150 C76 86.8(8)
N202 C76 C150 N201 58.1(7)
C155 C76 C150 N201 -177.0(6)
C119 C147 C152 C207 -1.5(11)
C115 C147 C152 C207 -179.9(7)
C34 N101 C154 C57 80.3(7)
N27 C57 C154 N101 45.4(8)
C142 C57 C154 N101 167.2(5)
C145 C133 C155 C76 -88.3(9)
C177 C133 C155 C76 91.3(9)
N202 C76 C155 C133 40.2(9)
C150 C76 C155 C133 -83.8(8)
N32 C91 C156 C165 -179.1(8)
C36 C91 C156 C165 -0.4(12)
C170 C126 C157 C80 -88.3(10)
C192 C126 C157 C80 90.9(9)
N104 C80 C157 C126 -48.3(8)
C176 C80 C157 C126 -169.7(6)
C143 C62 C158 C179 3.0(12)
C43 C112 C159 C198 -1.2(12)
C29 N509 C160 C131 81.7(9)
C29 N509 C160 C200 -153.7(7)
N500 C131 C160 N509 51.3(9)
N500 C131 C160 C200 -70.7(9)
C70 C79 C162 F8 34.4(12)
C138 C79 C162 F8 -146.8(9)
C70 C79 C162 F9 -93.6(10)
C138 C79 C162 F9 85.1(10)
C70 C79 C162 F7 151.8(9)
C138 C79 C162 F7 -29.4(11)
C185 C130 C163 C178 0.0(11)
C185 C130 C163 C100 -177.2(7)
C37 C100 C163 C178 101.5(8)
C37 C100 C163 C130 -81.3(8)
C180 C94 C164 C215 -2.3(13)
C95 C94 C164 C215 178.2(8)
C91 C156 C165 C50 1.5(14)
C104 C50 C165 C156 0.3(13)
C103 C50 C165 C156 177.7(8)
C21 C101 C166 C139 -1.1(12)
C148 C139 C166 C101 2.8(12)
C15 N33 C167 C114 86.8(8)
N102 C114 C167 N33 52.5(9)
C204 C114 C167 N33 175.4(6)
C192 C126 C170 C217 0.0(13)
C157 C126 C170 C217 179.2(9)
C182 C169 C171 C144 -2.3(13)
C65 C144 C171 C169 0.1(12)
C210 C111 C172 C108 -87.1(9)
C195 C111 C172 C108 95.1(8)
N28 C108 C172 C111 60.8(9)
C129 C108 C172 C111 -63.4(9)
C178 C174 C175 C185 2.7(13)
C69 N103 C176 C80 87.5(8)
N104 C80 C176 N103 36.5(8)
C157 C80 C176 N103 158.6(6)
C145 C133 C177 C223 0.2(12)
C155 C133 C177 C223 -179.5(8)
C175 C174 C178 C163 -2.4(12)
C130 C163 C178 C174 1.0(11)
C100 C163 C178 C174 178.3(7)
C62 C158 C179 C203 -3.7(13)
C164 C94 C180 C220 3.3(13)
C95 C94 C180 C220 -177.3(8)
C62 C143 C181 C203 1.4(13)
C124 C143 C181 C203 -175.8(9)
C171 C169 C182 C128 2.0(13)
C65 C128 C182 C169 0.6(12)
C112 C43 C183 C187 -0.4(11)
C99 C43 C183 C187 176.9(7)
C85 C137 C184 C209 1.1(12)
C163 C130 C185 C175 0.4(12)
C174 C175 C185 C130 -1.7(12)
C90 C141 C186 C206 -1.0(13)
C43 C183 C187 C198 -0.8(13)
C85 C116 C191 C209 -2.4(11)
C170 C126 C192 C201 -0.1(13)
C157 C126 C192 C201 -179.4(8)
C90 C136 C193 C206 1.2(13)
C210 C111 C195 C211 1.5(11)
C172 C111 C195 C211 179.4(7)
C119 C127 C196 C207 2.4(13)
C112 C159 C198 C187 0.0(13)
C183 C187 C198 C159 1.0(13)
C126 C192 C201 C202 -0.8(14)
C192 C201 C202 C217 1.7(14)
C143 C181 C203 C179 -2.3(16)
C158 C179 C203 C181 3.5(15)
N102 C114 C204 C212 -78.4(9)
C167 C114 C204 C212 158.2(7)
C141 C186 C206 C193 1.5(13)
C136 C193 C206 C186 -1.6(14)
C127 C196 C207 C152 -0.2(14)
C147 C152 C207 C196 -0.3(13)
C137 C184 C209 C191 -0.1(12)
C116 C191 C209 C184 0.7(12)
C195 C111 C210 C188 -3.6(10)
C172 C111 C210 C188 178.6(6)
C216 C188 C210 C111 4.9(12)
C111 C195 C211 C216 -0.5(12)
C114 C204 C212 C225 44.5(12)
C114 C204 C212 C221 -133.4(8)
C133 C145 C214 C219 2.3(14)
C94 C164 C215 C222 1.7(15)
C195 C211 C216 C188 1.7(13)
C210 C188 C216 C211 -4.0(13)
C201 C202 C217 C170 -1.7(15)
C126 C170 C217 C202 0.9(15)
N9 C118 C218 C227 -76.1(9)
C102 C118 C218 C227 161.2(7)
C145 C214 C219 C223 -1.1(17)
C94 C180 C220 C222 -3.6(15)
C225 C212 C221 C228 6.4(15)
C204 C212 C221 C228 -175.5(11)
C164 C215 C222 C220 -2.0(17)
C180 C220 C222 C215 2.9(17)
C214 C219 C223 C177 -0.5(19)
C133 C177 C223 C219 1.0(16)
C221 C212 C225 C233 -3.7(14)
C204 C212 C225 C233 178.3(9)
C118 C218 C227 C234 -164.5(8)
C118 C218 C227 C231 12.1(13)
C212 C221 C228 C189 -6.3(18)
C233 C189 C228 C221 3.3(16)
C234 C227 C231 C235 -0.5(16)
C218 C227 C231 C235 -177.4(14)
C212 C225 C233 C189 1.5(15)
C228 C189 C233 C225 -1.1(15)
C218 C227 C234 C800 179.6(10)
C231 C227 C234 C800 2.6(11)
C227 C231 C235 C236 -9(3)
C231 C235 C236 C800 19(5)
C235 C236 C800 C234 -17(6)
C227 C234 C800 C236 5(3)
C123 C113 C780 F4 22.2(14)
C64 C113 C780 F4 -161.6(9)
C123 C113 C780 F781 -96.4(13)
C64 C113 C780 F781 79.7(13)
C123 C113 C780 F6 144.4(11)
C64 C113 C780 F6 -39.4(14)
